data_4123321
loop_
_publ_author_name
'My\'sliwiec, Damian'
'Kondratowicz, Mateusz'
'Lis, Tadeusz'
'Chmielewski, Piotr J.'
'St\;epie\'n, Marcin'

_publ_section_title
;
 Highly Strained Nonclassical Nanotube End-caps. A Single-Step Solution
 Synthesis from Strain-Free, Non-Macrocyclic Precursors.
;
_journal_issue 4
_journal_name_full 'Journal of the American Chemical Society'
_journal_page_first 1643
_journal_page_last 1649
_journal_paper_doi 10.1021/ja511951x
_journal_volume 137
_journal_year 2015
_chemical_formula_moiety 'C45 H27 N3, 2(C2 H4 Cl2)'
_chemical_formula_sum 'C49 H35 Cl4 N3'
_chemical_formula_weight 807.60
_chemical_name_systematic
;
 ?
;
_space_group_IT_number 2
_symmetry_cell_setting triclinic
_symmetry_space_group_name_Hall '-P 1'
_symmetry_space_group_name_H-M 'P -1'
_atom_sites_solution_hydrogens geom
_atom_sites_solution_primary direct
_atom_sites_solution_secondary difmap
_audit_creation_method SHELXL-97
_cell_angle_alpha 88.70(3)
_cell_angle_beta 89.12(3)
_cell_angle_gamma 62.52(4)
_cell_formula_units_Z 6
_cell_length_a 17.754(6)
_cell_length_b 19.033(7)
_cell_length_c 19.752(7)
_cell_measurement_reflns_used 10253
_cell_measurement_temperature 180(2)
_cell_measurement_theta_max 27
_cell_measurement_theta_min 2
_cell_volume 5920(4)
_computing_cell_refinement 'CrysAlis PRO (Agilent, 2011)'
_computing_data_collection 'CrysAlis PRO (Agilent, 2011)'
_computing_data_reduction 'CrysAlis PRO (Agilent, 2011)'
_computing_structure_refinement 'SHELXL-97 (Sheldrick, 1997)'
_computing_structure_solution 'SHELXS-97 (Sheldrick, 1990)'
_diffrn_ambient_temperature 180(2)
_diffrn_measured_fraction_theta_full 0.997
_diffrn_measured_fraction_theta_max 0.996
_diffrn_measurement_device_type
;
Xcalibur R kappa-geometry diffractometer with a Ruby CCD detector
;
_diffrn_measurement_method w/
_diffrn_radiation_monochromator graphite
_diffrn_radiation_source 'fine-focus sealed tube'
_diffrn_radiation_type MoK\a
_diffrn_radiation_wavelength 0.71073
_diffrn_reflns_av_R_equivalents 0.0592
_diffrn_reflns_av_sigmaI/netI 0.0968
_diffrn_reflns_limit_h_max 21
_diffrn_reflns_limit_h_min -21
_diffrn_reflns_limit_k_max 23
_diffrn_reflns_limit_k_min -23
_diffrn_reflns_limit_l_max 24
_diffrn_reflns_limit_l_min -24
_diffrn_reflns_number 59504
_diffrn_reflns_theta_full 25.50
_diffrn_reflns_theta_max 26.07
_diffrn_reflns_theta_min 2.78
_exptl_absorpt_coefficient_mu 0.340
_exptl_absorpt_correction_T_max 0.954
_exptl_absorpt_correction_T_min 0.891
_exptl_absorpt_correction_type analytical
_exptl_absorpt_process_details
;
CrysAlis RED, Oxford Diffraction Ltd.,
Version 1.171.32.5
Analytical numeric absorption correction using a
multifaceted crystal model based on expressions
derived by R.C. Clark & J.S. Reid.
(Clark, R. C. & Reid, J. S. (1995). Acta Cryst. A51, 887-897)
;
_exptl_crystal_colour brown
_exptl_crystal_density_diffrn 1.359
_exptl_crystal_density_method 'not measured'
_exptl_crystal_description block
_exptl_crystal_F_000 2508
_exptl_crystal_size_max 0.38
_exptl_crystal_size_mid 0.18
_exptl_crystal_size_min 0.14
_refine_diff_density_max 0.70
_refine_diff_density_min -0.79
_refine_diff_density_rms 0.099
_refine_ls_extinction_method none
_refine_ls_goodness_of_fit_ref 1.074
_refine_ls_hydrogen_treatment constr
_refine_ls_matrix_type full
_refine_ls_number_parameters 1640
_refine_ls_number_reflns 23353
_refine_ls_number_restraints 9
_refine_ls_restrained_S_all 1.075
_refine_ls_R_factor_all 0.1915
_refine_ls_R_factor_gt 0.1293
_refine_ls_shift/su_max 0.018
_refine_ls_shift/su_mean 0.000
_refine_ls_structure_factor_coef Fsqd
_refine_ls_weighting_details 'calc w=1/[\s^2^(Fo^2^)+(0.1630P)^2^+20.0P] where P=(Fo^2^+2Fc^2^)/3'
_refine_ls_weighting_scheme calc
_refine_ls_wR_factor_gt 0.3508
_refine_ls_wR_factor_ref 0.3890
_reflns_number_gt 13161
_reflns_number_total 23353
_reflns_threshold_expression >2sigma(I)
_cod_data_source_file ja511951x_si_003.cif
_cod_data_source_block dste17ma
_cod_depositor_comments 'Adding full bibliography for 4123320--4123321.cif.'
_cod_original_sg_symbol_H-M P-1
_cod_database_code 4123321

loop_
_symmetry_equiv_pos_as_xyz
'x, y, z'
'-x, -y, -z'

loop_
_atom_site_label
_atom_site_type_symbol
_atom_site_fract_x
_atom_site_fract_y
_atom_site_fract_z
_atom_site_U_iso_or_equiv
_atom_site_adp_type
_atom_site_occupancy
_atom_site_symmetry_multiplicity
_atom_site_calc_flag
_atom_site_refinement_flags
_atom_site_disorder_group
N1A N 0.2737(4) 0.8171(3) 0.4114(3) 0.0458(14) Uani 1 1 d . .
N2A N 0.5783(3) 0.5933(3) 0.2474(3) 0.0497(15) Uani 1 1 d . .
N3A N 0.2649(4) 0.8400(3) 0.1071(3) 0.0464(14) Uani 1 1 d . .
C1A C 0.3676(4) 0.8307(4) 0.3191(3) 0.0422(15) Uani 1 1 d . .
C2A C 0.3264(4) 0.8674(4) 0.2591(3) 0.0406(15) Uani 1 1 d . .
H2A H 0.2712 0.9112 0.2613 0.049 Uiso 1 1 calc R .
C3A C 0.3641(4) 0.8414(4) 0.1963(3) 0.0398(15) Uani 1 1 d . .
C4A C 0.4458(4) 0.7804(4) 0.1952(4) 0.0420(15) Uani 1 1 d . .
H4A H 0.4732 0.7640 0.1526 0.050 Uiso 1 1 calc R .
C5A C 0.4899(4) 0.7419(4) 0.2530(4) 0.0422(15) Uani 1 1 d . .
C6A C 0.4493(4) 0.7699(4) 0.3141(4) 0.0447(16) Uani 1 1 d . .
H6A H 0.4791 0.7462 0.3547 0.054 Uiso 1 1 calc R .
C7A C 0.3230(5) 0.8575(4) 0.3881(3) 0.0477(17) Uani 1 1 d . .
H7A1 H 0.3666 0.8488 0.4225 0.057 Uiso 1 1 calc R .
H7A2 H 0.2845 0.9152 0.3853 0.057 Uiso 1 1 calc R .
C8A C 0.3156(5) 0.8772(4) 0.1309(3) 0.0465(16) Uani 1 1 d . .
H8A1 H 0.2775 0.9342 0.1378 0.056 Uiso 1 1 calc R .
H8A2 H 0.3569 0.8732 0.0949 0.056 Uiso 1 1 calc R .
C9A C 0.5785(4) 0.6701(4) 0.2492(4) 0.0513(18) Uani 1 1 d . .
H9A1 H 0.6079 0.6760 0.2082 0.062 Uiso 1 1 calc R .
H9A2 H 0.6116 0.6704 0.2890 0.062 Uiso 1 1 calc R .
C10A C 0.3948(5) 0.6859(4) 0.4436(3) 0.0513(18) Uani 1 1 d . .
H10A H 0.4367 0.7037 0.4457 0.062 Uiso 1 1 calc R .
C11A C 0.1487(4) 0.8851(4) 0.3344(4) 0.0489(17) Uani 1 1 d . .
H11A H 0.1610 0.9272 0.3217 0.059 Uiso 1 1 calc R .
C12A C 0.1446(4) 0.8960(4) 0.1894(4) 0.0470(17) Uani 1 1 d . .
H12A H 0.1565 0.9368 0.2047 0.056 Uiso 1 1 calc R .
C13A C 0.3839(5) 0.7156(4) 0.0613(3) 0.0454(16) Uani 1 1 d . .
H13A H 0.4251 0.7342 0.0600 0.055 Uiso 1 1 calc R .
C14A C 0.5314(4) 0.6010(4) 0.1268(4) 0.0498(18) Uani 1 1 d . .
H14A H 0.5397 0.6452 0.1134 0.060 Uiso 1 1 calc R .
C15A C 0.5376(4) 0.5822(4) 0.3675(4) 0.0490(18) Uani 1 1 d . .
H15A H 0.5470 0.6238 0.3843 0.059 Uiso 1 1 calc R .
C16A C 0.4177(5) 0.6057(5) 0.4464(3) 0.0549(19) Uani 1 1 d . .
C17A C 0.3090(5) 0.7399(4) 0.4375(3) 0.0516(18) Uani 1 1 d . .
C18A C 0.1920(5) 0.8342(4) 0.3864(3) 0.0462(16) Uani 1 1 d . .
C19A C 0.0863(4) 0.8745(4) 0.3001(4) 0.0497(17) Uani 1 1 d . .
C20A C 0.0848(4) 0.8793(4) 0.2241(4) 0.0525(18) Uani 1 1 d . .
C21A C 0.1860(4) 0.8530(4) 0.1329(3) 0.0442(16) Uani 1 1 d . .
C22A C 0.2979(5) 0.7673(4) 0.0726(3) 0.0451(16) Uani 1 1 d . .
C23A C 0.4070(5) 0.6353(4) 0.0520(3) 0.0489(17) Uani 1 1 d . .
C24A C 0.4885(5) 0.5737(4) 0.0854(4) 0.0504(18) Uani 1 1 d . .
C25A C 0.5622(4) 0.5619(4) 0.1887(4) 0.0436(16) Uani 1 1 d . .
C26A C 0.5651(4) 0.5529(4) 0.3022(4) 0.0499(18) Uani 1 1 d . .
C27A C 0.4963(5) 0.5491(4) 0.4070(4) 0.0538(19) Uani 1 1 d . .
C28A C 0.3554(7) 0.5822(5) 0.4610(4) 0.068(3) Uani 1 1 d . .
H28A H 0.3724 0.5280 0.4713 0.082 Uiso 1 1 calc R .
C29A C 0.2457(5) 0.7148(4) 0.4433(3) 0.0477(17) Uani 1 1 d . .
C30A C 0.1701(5) 0.7759(4) 0.4113(4) 0.0516(18) Uani 1 1 d . .
C31A C 0.0538(5) 0.8271(5) 0.3338(4) 0.059(2) Uani 1 1 d . .
H31A H 0.0033 0.8278 0.3176 0.071 Uiso 1 1 calc R .
C32A C 0.0509(5) 0.8367(5) 0.1873(4) 0.060(2) Uani 1 1 d . .
H32A H 0.0008 0.8358 0.2037 0.072 Uiso 1 1 calc R .
C33A C 0.1615(5) 0.7992(4) 0.1046(4) 0.0527(18) Uani 1 1 d . .
C34A C 0.2358(5) 0.7424(5) 0.0668(3) 0.0532(18) Uani 1 1 d . .
C35A C 0.3436(6) 0.6136(5) 0.0368(3) 0.056(2) Uani 1 1 d . .
H35A H 0.3595 0.5618 0.0213 0.067 Uiso 1 1 calc R .
C36A C 0.4991(5) 0.4958(4) 0.0968(4) 0.0520(18) Uani 1 1 d . .
H36A H 0.4821 0.4715 0.0629 0.062 Uiso 1 1 calc R .
C37A C 0.5576(4) 0.4919(4) 0.2062(4) 0.0479(17) Uani 1 1 d . .
C38A C 0.5603(4) 0.4851(4) 0.2795(4) 0.0500(18) Uani 1 1 d . .
C39A C 0.5069(5) 0.4739(4) 0.3908(4) 0.061(2) Uani 1 1 d . .
H39A H 0.4924 0.4444 0.4232 0.073 Uiso 1 1 calc R .
C40A C 0.2697(6) 0.6351(5) 0.4611(4) 0.059(2) Uani 1 1 d . .
H40A H 0.2283 0.6182 0.4728 0.071 Uiso 1 1 calc R .
C41A C 0.0942(5) 0.7799(5) 0.3898(4) 0.0534(18) Uani 1 1 d . .
H41A H 0.0702 0.7507 0.4130 0.064 Uiso 1 1 calc R .
C42A C 0.0888(5) 0.7965(5) 0.1282(4) 0.0551(19) Uani 1 1 d . .
H42A H 0.0655 0.7681 0.1047 0.066 Uiso 1 1 calc R .
C43A C 0.2580(5) 0.6668(4) 0.0441(3) 0.0498(18) Uani 1 1 d . .
H43A H 0.2155 0.6516 0.0338 0.060 Uiso 1 1 calc R .
C44A C 0.5338(4) 0.4545(4) 0.1565(4) 0.0482(17) Uani 1 1 d . .
H44A H 0.5413 0.4021 0.1636 0.058 Uiso 1 1 calc R .
C45A C 0.5390(4) 0.4414(4) 0.3267(4) 0.0530(19) Uani 1 1 d . .
H45A H 0.5460 0.3903 0.3159 0.064 Uiso 1 1 calc R .
N1B N 0.8400(3) 0.3602(3) 0.4058(3) 0.0405(13) Uani 1 1 d . .
N2B N 1.0445(3) 0.0881(3) 0.2213(3) 0.0441(13) Uani 1 1 d . .
N3B N 0.8224(3) 0.4106(3) 0.1006(3) 0.0460(14) Uani 1 1 d . .
C1B C 0.8071(4) 0.2972(4) 0.3065(3) 0.0393(14) Uani 1 1 d . .
C2B C 0.8624(4) 0.2170(4) 0.2968(3) 0.0441(16) Uani 1 1 d . .
H2B H 0.8817 0.1826 0.3353 0.053 Uiso 1 1 calc R .
C3B C 0.8904(4) 0.1855(4) 0.2329(3) 0.0430(15) Uani 1 1 d . .
C4B C 0.8577(4) 0.2375(4) 0.1767(3) 0.0411(15) Uani 1 1 d . .
H4B H 0.8739 0.2170 0.1325 0.049 Uiso 1 1 calc R .
C5B C 0.8026(4) 0.3177(4) 0.1835(3) 0.0402(15) Uani 1 1 d . .
C6B C 0.7764(4) 0.3450(4) 0.2492(3) 0.0424(15) Uani 1 1 d . .
H6B H 0.7357 0.3988 0.2547 0.051 Uiso 1 1 calc R .
C7B C 0.7831(4) 0.3308(4) 0.3773(3) 0.0434(15) Uani 1 1 d . .
H7B1 H 0.7246 0.3749 0.3762 0.052 Uiso 1 1 calc R .
H7B2 H 0.7830 0.2891 0.4081 0.052 Uiso 1 1 calc R .
C8B C 0.9561(4) 0.1003(4) 0.2232(4) 0.0451(16) Uani 1 1 d . .
H8B1 H 0.9504 0.0675 0.2606 0.054 Uiso 1 1 calc R .
H8B2 H 0.9443 0.0814 0.1804 0.054 Uiso 1 1 calc R .
C9B C 0.7706(4) 0.3723(4) 0.1230(3) 0.0433(16) Uani 1 1 d . .
H9B1 H 0.7660 0.3418 0.0847 0.052 Uiso 1 1 calc R .
H9B2 H 0.7127 0.4142 0.1334 0.052 Uiso 1 1 calc R .
C10B C 0.7917(4) 0.4855(4) 0.3366(3) 0.0461(17) Uani 1 1 d . .
H10B H 0.7411 0.4865 0.3203 0.055 Uiso 1 1 calc R .
C11B C 0.9654(4) 0.2305(4) 0.4316(3) 0.0419(15) Uani 1 1 d . .
H11B H 0.9369 0.1993 0.4264 0.050 Uiso 1 1 calc R .
C12B C 1.0618(5) 0.1030(4) 0.3449(4) 0.0474(17) Uani 1 1 d . .
H12B H 1.0130 0.0985 0.3596 0.057 Uiso 1 1 calc R .
C13B C 1.0479(4) 0.1420(4) 0.1044(3) 0.0427(15) Uani 1 1 d . .
H13B H 0.9975 0.1423 0.0886 0.051 Uiso 1 1 calc R .
C14B C 0.9422(4) 0.2945(4) 0.0481(3) 0.0469(17) Uani 1 1 d . .
H14B H 0.9135 0.2631 0.0461 0.056 Uiso 1 1 calc R .
C15B C 0.7843(4) 0.5080(4) 0.1939(4) 0.0480(17) Uani 1 1 d . .
H15B H 0.7350 0.5041 0.2085 0.058 Uiso 1 1 calc R .
C16B C 0.8200(5) 0.5363(4) 0.3084(4) 0.0519(18) Uani 1 1 d . .
C17B C 0.8373(4) 0.4323(4) 0.3894(3) 0.0432(16) Uani 1 1 d . .
C18B C 0.9198(4) 0.3125(4) 0.4343(3) 0.0421(15) Uani 1 1 d . .
C19B C 1.0543(4) 0.1944(4) 0.4368(3) 0.0447(16) Uani 1 1 d . .
C20B C 1.1051(4) 0.1280(4) 0.3893(3) 0.0446(16) Uani 1 1 d . .
C21B C 1.0922(4) 0.0848(4) 0.2786(4) 0.0421(15) Uani 1 1 d . .
C22B C 1.0838(4) 0.1033(4) 0.1651(4) 0.0418(15) Uani 1 1 d . .
C23B C 1.0856(4) 0.1805(4) 0.0663(3) 0.0446(16) Uani 1 1 d . .
C24B C 1.0306(4) 0.2607(4) 0.0353(3) 0.0446(16) Uani 1 1 d . .
C25B C 0.8983(4) 0.3739(4) 0.0637(3) 0.0426(16) Uani 1 1 d . .
C26B C 0.8242(4) 0.4747(4) 0.1341(3) 0.0469(17) Uani 1 1 d . .
C27B C 0.8176(4) 0.5478(4) 0.2331(4) 0.0507(18) Uani 1 1 d . .
C28B C 0.8800(5) 0.5493(4) 0.3469(4) 0.0535(18) Uani 1 1 d . .
H28B H 0.8920 0.5915 0.3340 0.064 Uiso 1 1 calc R .
C29B C 0.9064(5) 0.4364(4) 0.4201(3) 0.0445(16) Uani 1 1 d . .
C30B C 0.9583(4) 0.3610(4) 0.4487(3) 0.0474(17) Uani 1 1 d . .
C31B C 1.0894(5) 0.2413(4) 0.4630(4) 0.0483(17) Uani 1 1 d . .
H31B H 1.1473 0.2157 0.4763 0.058 Uiso 1 1 calc R .
C32B C 1.1889(4) 0.1121(4) 0.3717(4) 0.0532(19) Uani 1 1 d . .
H32B H 1.2238 0.1180 0.4048 0.064 Uiso 1 1 calc R .
C33B C 1.1690(4) 0.0815(4) 0.2571(4) 0.0451(16) Uani 1 1 d . .
C34B C 1.1650(4) 0.0934(4) 0.1847(4) 0.0445(16) Uani 1 1 d . .
C35B C 1.1717(4) 0.1589(4) 0.0803(4) 0.0461(16) Uani 1 1 d . .
H35B H 1.2031 0.1742 0.0493 0.055 Uiso 1 1 calc R .
C36B C 1.0641(4) 0.3133(5) 0.0200(3) 0.0509(18) Uani 1 1 d . .
H36B H 1.1190 0.2929 0.0002 0.061 Uiso 1 1 calc R .
C37B C 0.9376(4) 0.4230(4) 0.0607(3) 0.0475(17) Uani 1 1 d . .
C38B C 0.8901(5) 0.4890(4) 0.1062(4) 0.0510(18) Uani 1 1 d . .
C39B C 0.8744(5) 0.5722(4) 0.2002(4) 0.059(2) Uani 1 1 d . .
H39B H 0.8880 0.6090 0.2218 0.070 Uiso 1 1 calc R .
C40B C 0.9208(5) 0.5025(4) 0.4022(4) 0.0539(18) Uani 1 1 d . .
H40B H 0.9582 0.5139 0.4283 0.065 Uiso 1 1 calc R .
C41B C 1.0449(5) 0.3209(5) 0.4703(3) 0.0518(18) Uani 1 1 d . .
H41B H 1.0708 0.3496 0.4896 0.062 Uiso 1 1 calc R .
C42B C 1.2215(5) 0.0881(4) 0.3070(4) 0.0518(18) Uani 1 1 d . .
H42B H 1.2785 0.0762 0.2965 0.062 Uiso 1 1 calc R .
C43B C 1.2112(4) 0.1157(4) 0.1386(4) 0.0502(18) Uani 1 1 d . .
H43B H 1.2691 0.1015 0.1469 0.060 Uiso 1 1 calc R .
C44B C 1.0203(5) 0.3934(4) 0.0328(4) 0.0529(18) Uani 1 1 d . .
H44B H 1.0450 0.4275 0.0233 0.063 Uiso 1 1 calc R .
C45B C 0.9098(5) 0.5435(4) 0.1378(4) 0.057(2) Uani 1 1 d . .
H45B H 0.9470 0.5606 0.1165 0.068 Uiso 1 1 calc R .
C1C C 0.4446(5) 0.0281(6) 0.1891(4) 0.057(2) Uani 1 1 d . .
C2C C 0.4183(4) 0.1084(6) 0.1965(4) 0.057(2) Uani 1 1 d . .
H2C H 0.4054 0.1419 0.1575 0.069 Uiso 1 1 calc R .
C3C C 0.4106(4) 0.1407(5) 0.2605(4) 0.055(2) Uani 1 1 d . .
C4C C 0.4258(4) 0.0910(6) 0.3164(4) 0.056(2) Uani 1 1 d . .
H4C H 0.4184 0.1126 0.3603 0.068 Uiso 1 1 calc R .
C5C C 0.4509(5) 0.0118(5) 0.3106(4) 0.057(2) Uani 1 1 d . .
C6C C 0.4582(5) -0.0200(6) 0.2468(4) 0.061(2) Uani 1 1 d . .
H6C H 0.4724 -0.0743 0.2425 0.073 Uiso 1 1 calc R .
C7C C 0.4566(5) -0.0073(6) 0.1177(4) 0.066(2) Uani 1 1 d . .
H7C1 H 0.4429 -0.0522 0.1196 0.079 Uiso 1 1 calc R .
H7C2 H 0.4161 0.0334 0.0863 0.079 Uiso 1 1 calc R .
C8C C 0.3886(4) 0.2283(5) 0.2677(4) 0.063(2) Uani 1 1 d . .
H8C1 H 0.3521 0.2587 0.2293 0.076 Uiso 1 1 calc R .
H8C2 H 0.3551 0.2482 0.3098 0.076 Uiso 1 1 calc R .
C9C C 0.4737(6) -0.0438(6) 0.3750(4) 0.072(3) Uani 1 1 d . .
H9C1 H 0.4375 -0.0130 0.4131 0.086 Uiso 1 1 calc R .
H9C2 H 0.4594 -0.0872 0.3661 0.086 Uiso 1 1 calc R .
C10C C 0.6189(7) -0.1585(5) 0.1614(4) 0.065(2) Uani 1 1 d . .
H10C H 0.5695 -0.1611 0.1773 0.078 Uiso 1 1 calc R .
C11C C 0.5384(4) 0.0961(4) 0.0613(3) 0.0465(17) Uani 1 1 d . .
H11C H 0.4784 0.1263 0.0643 0.056 Uiso 1 1 calc R .
C12C C 0.5000(5) 0.2279(4) 0.1465(4) 0.0500(18) Uani 1 1 d . .
H12C H 0.4481 0.2308 0.1314 0.060 Uiso 1 1 calc R .
C13C C 0.5131(4) 0.1936(4) 0.3876(4) 0.0449(16) Uani 1 1 d . .
H13C H 0.4627 0.1924 0.4030 0.054 Uiso 1 1 calc R .
C14C C 0.5602(5) 0.0415(4) 0.4477(3) 0.0474(17) Uani 1 1 d . .
H14C H 0.5002 0.0711 0.4511 0.057 Uiso 1 1 calc R .
C15C C 0.6279(8) -0.1782(5) 0.3044(4) 0.076(3) Uani 1 1 d . .
H15C H 0.5761 -0.1754 0.2890 0.091 Uiso 1 1 calc R .
C16C C 0.6982(7) -0.2066(5) 0.1902(4) 0.071(3) Uani 1 1 d . .
C17C C 0.6142(5) -0.1063(5) 0.1086(4) 0.0515(18) Uani 1 1 d . .
C18C C 0.5752(4) 0.0146(4) 0.0610(3) 0.0423(15) Uani 1 1 d . .
C19C C 0.5887(5) 0.1337(4) 0.0570(3) 0.0468(17) Uani 1 1 d . .
C20C C 0.5688(5) 0.2042(4) 0.1032(4) 0.0513(18) Uani 1 1 d . .
C21C C 0.5076(5) 0.2477(4) 0.2134(4) 0.0508(18) Uani 1 1 d . .
C22C C 0.5139(4) 0.2307(4) 0.3264(3) 0.0446(16) Uani 1 1 d . .
C23C C 0.5865(4) 0.1582(4) 0.4259(3) 0.0425(15) Uani 1 1 d . .
C24C C 0.6127(4) 0.0768(4) 0.4573(3) 0.0426(15) Uani 1 1 d . .
C25C C 0.5991(6) -0.0392(5) 0.4330(3) 0.055(2) Uani 1 1 d . .
C26C C 0.6311(7) -0.1430(5) 0.3656(4) 0.064(2) Uani 1 1 d . .
C27C C 0.7029(8) -0.2175(5) 0.2669(4) 0.075(3) Uani 1 1 d . .
C28C C 0.7708(7) -0.2186(5) 0.1530(4) 0.074(3) Uani 1 1 d . .
H28C H 0.8242 -0.2606 0.1660 0.089 Uiso 1 1 calc R .
C29C C 0.6879(5) -0.1088(4) 0.0786(3) 0.0495(17) Uani 1 1 d . .
C30C C 0.6640(4) -0.0315(4) 0.0491(3) 0.0437(15) Uani 1 1 d . .
C31C C 0.6741(4) 0.0891(4) 0.0344(3) 0.0457(16) Uani 1 1 d . .
H31C H 0.7068 0.1155 0.0230 0.055 Uiso 1 1 calc R .
C32C C 0.6345(5) 0.2218(4) 0.1195(4) 0.057(2) Uani 1 1 d . .
H32C H 0.6753 0.2175 0.0859 0.069 Uiso 1 1 calc R .
C33C C 0.5811(5) 0.2515(4) 0.2344(4) 0.0510(18) Uani 1 1 d . .
C34C C 0.5843(5) 0.2409(4) 0.3062(4) 0.0490(17) Uani 1 1 d . .
C35C C 0.6503(5) 0.1819(4) 0.4118(4) 0.0485(17) Uani 1 1 d . .
H35C H 0.6947 0.1688 0.4435 0.058 Uiso 1 1 calc R .
C36C C 0.6986(5) 0.0272(4) 0.4709(3) 0.0471(16) Uani 1 1 d . .
H36C H 0.7324 0.0498 0.4875 0.056 Uiso 1 1 calc R .
C37C C 0.6868(6) -0.0863(4) 0.4358(3) 0.0512(18) Uani 1 1 d . .
C38C C 0.7074(7) -0.1516(5) 0.3934(4) 0.068(2) Uani 1 1 d . .
C39C C 0.7794(9) -0.2387(5) 0.2988(5) 0.095(4) Uani 1 1 d . .
H39C H 0.8305 -0.2750 0.2774 0.113 Uiso 1 1 calc R .
C40C C 0.7666(6) -0.1703(4) 0.0972(4) 0.065(2) Uani 1 1 d . .
H40C H 0.8164 -0.1792 0.0724 0.078 Uiso 1 1 calc R .
C41C C 0.7099(4) 0.0078(4) 0.0289(3) 0.0453(16) Uani 1 1 d . .
H41C H 0.7658 -0.0210 0.0113 0.054 Uiso 1 1 calc R .
C42C C 0.6410(6) 0.2461(4) 0.1852(4) 0.059(2) Uani 1 1 d . .
H42C H 0.6854 0.2585 0.1959 0.071 Uiso 1 1 calc R .
C43C C 0.6495(5) 0.2230(4) 0.3542(4) 0.0531(18) Uani 1 1 d . .
H43C H 0.6920 0.2394 0.3463 0.064 Uiso 1 1 calc R .
C44C C 0.7351(6) -0.0520(5) 0.4611(4) 0.061(2) Uani 1 1 d . .
H44C H 0.7934 -0.0841 0.4714 0.074 Uiso 1 1 calc R .
C45C C 0.7838(8) -0.2075(5) 0.3629(5) 0.082(3) Uani 1 1 d . .
H45C H 0.8368 -0.2240 0.3847 0.098 Uiso 1 1 calc R .
N1C N 0.5446(4) -0.0358(4) 0.0904(3) 0.0551(16) Uani 1 1 d . .
N2C N 0.5631(5) -0.0789(4) 0.3961(3) 0.0629(19) Uani 1 1 d . .
N3C N 0.4619(4) 0.2438(3) 0.2696(3) 0.0502(15) Uani 1 1 d . .
Cl1 Cl 0.89012(15) 0.06371(17) 0.43832(14) 0.0881(8) Uani 1 1 d . .
C01A C 0.9682(13) 0.0417(7) 0.5089(12) 0.089(6) Uiso 0.50 1 d PD 3
H01A H 0.9939 0.0781 0.5075 0.107 Uiso 0.50 1 calc PR 3
H01B H 0.9419 0.0439 0.5538 0.107 Uiso 0.50 1 calc PR 3
C01B C 0.9812(12) -0.0171(11) 0.4792(9) 0.064(4) Uiso 0.50 1 d P 4
H01C H 0.9628 -0.0506 0.5067 0.076 Uiso 0.50 1 calc PR 4
H01D H 1.0225 -0.0506 0.4447 0.076 Uiso 0.50 1 calc PR 4
Cl2 Cl 0.88240(13) 0.07564(15) 0.04850(12) 0.0758(7) Uani 1 1 d . .
C02A C 0.9811(9) -0.0090(8) 0.0323(7) 0.056(3) Uiso 0.60 1 d P 1
H02A H 1.0201 -0.0199 0.0709 0.067 Uiso 0.60 1 calc PR 1
H02B H 0.9722 -0.0561 0.0258 0.067 Uiso 0.60 1 calc PR 1
C02B C 0.9721(18) 0.0268(16) -0.0164(15) 0.085(7) Uiso 0.40 1 d P 2
H02C H 0.9537 0.0058 -0.0547 0.102 Uiso 0.40 1 calc PR 2
H02D H 0.9916 0.0648 -0.0342 0.102 Uiso 0.40 1 calc PR 2
Cl3 Cl 0.2961(2) 0.69747(15) 0.25150(14) 0.0902(8) Uani 1 1 d D .
Cl4 Cl 0.3397(3) 0.45720(19) 0.2499(3) 0.166(2) Uani 1 1 d D .
C03 C 0.3181(10) 0.5963(10) 0.2778(8) 0.208(12) Uani 1 1 d D .
H03A H 0.3739 0.5689 0.3003 0.250 Uiso 1 1 calc R .
H03B H 0.2739 0.5981 0.3099 0.250 Uiso 1 1 calc R .
C04 C 0.3179(10) 0.5544(10) 0.2168(8) 0.30(2) Uani 1 1 d D .
H04A H 0.3627 0.5510 0.1845 0.361 Uiso 1 1 calc R .
H04B H 0.2622 0.5805 0.1940 0.361 Uiso 1 1 calc R .
Cl5 Cl 0.0733(15) 0.6141(13) 0.1596(9) 0.087(5) Uiso 0.15 1 d PD .
Cl51 Cl -0.0218(12) 0.6962(12) 0.2576(12) 0.124(6) Uiso 0.18 1 d PD .
Cl52 Cl 0.0231(17) 0.6496(16) 0.1729(12) 0.073(6) Uiso 0.10 1 d PD .
Cl53 Cl 0.012(2) 0.664(2) 0.212(2) 0.070(8) Uiso 0.07 1 d P .
Cl54 Cl 0.1018(8) 0.5888(7) 0.1324(7) 0.069(3) Uiso 0.20 1 d P .
Cl6 Cl 0.0818(7) 0.5845(6) 0.3752(6) 0.124(3) Uani 0.40 1 d P .
Cl61 Cl 0.0318(15) 0.6291(14) 0.3432(12) 0.186(8) Uiso 0.30 1 d P .
C051 C 0.100(3) 0.568(3) 0.222(2) 0.109(13) Uiso 0.30 1 d P .
C05 C 0.0825(12) 0.6288(14) 0.2482(9) 0.103(7) Uiso 0.50 1 d PD .
C06 C 0.0937(18) 0.5633(17) 0.2885(15) 0.141(9) Uiso 0.60 1 d P .
Cl71 Cl 0.2558(11) 0.302(2) 0.4299(8) 0.218(14) Uani 0.30 1 d P .
Cl72 Cl 0.2927(8) 0.2528(7) 0.4587(6) 0.063(3) Uiso 0.20 1 d P .
Cl73 Cl 0.2421(16) 0.3545(12) 0.4103(13) 0.083(6) Uiso 0.15 1 d P .
Cl74 Cl 0.3155(9) 0.4080(8) 0.4131(7) 0.108(4) Uiso 0.25 1 d P .
Cl81 Cl 0.4029(4) 0.2798(4) 0.5306(3) 0.0779(14) Uani 0.50 1 d P .
Cl82 Cl 0.4059(16) 0.3239(19) 0.5054(15) 0.070(6) Uiso 0.10 1 d P .
Cl83 Cl 0.303(2) 0.3418(18) 0.5442(15) 0.083(7) Uiso 0.10 1 d P .
Cl84 Cl 0.3674(15) 0.2983(13) 0.5495(11) 0.047(5) Uiso 0.10 1 d P .
Cl85 Cl 0.3861(17) 0.3615(17) 0.4808(14) 0.077(6) Uiso 0.10 1 d P .
C7 C 0.253(3) 0.360(3) 0.490(3) 0.210(18) Uiso 0.55 1 d P .
C8 C 0.304(3) 0.385(3) 0.521(2) 0.158(13) Uiso 0.50 1 d P .
C78 C 0.263(3) 0.415(3) 0.460(2) 0.148(13) Uiso 0.45 1 d P .
C87 C 0.255(7) 0.331(6) 0.542(6) 0.24(4) Uiso 0.30 1 d P .
Cl91 Cl -0.0094(8) 0.3030(7) 0.2522(7) 0.116(5) Uani 0.45 1 d P .
Cl92 Cl -0.0230(13) 0.3606(14) 0.2534(11) 0.061(5) Uiso 0.10 1 d P .
Cl93 Cl -0.010(2) 0.3158(16) 0.2153(13) 0.035(6) Uiso 0.10 1 d P .
Cl94 Cl 0.0018(17) 0.2943(16) 0.2758(12) 0.052(5) Uiso 0.15 1 d P .
Cl10 Cl 0.1753(5) 0.3671(6) 0.1965(6) 0.136(4) Uani 0.40 1 d P .
Cl11 Cl 0.1653(5) 0.3664(7) 0.3114(7) 0.149(4) Uani 0.40 1 d P .
C9 C 0.046(2) 0.359(2) 0.2518(18) 0.079(9) Uiso 0.30 1 d P .
C91 C 0.0103(12) 0.2958(15) 0.2156(11) 0.031(5) Uiso 0.50 1 d P .
C92 C 0.135(4) 0.312(3) 0.269(3) 0.174(18) Uiso 0.40 1 d P .
C10 C 0.092(4) 0.325(3) 0.218(3) 0.19(2) Uiso 0.40 1 d P .
Cl12 Cl 0.2524(5) 0.3346(8) 0.0983(5) 0.134(4) Uani 0.35 1 d P .
Cl1A Cl 0.3224(9) 0.4204(7) 0.0839(7) 0.106(4) Uani 0.25 1 d P .
Cl1B Cl 0.2258(13) 0.4892(12) 0.0728(10) 0.127(6) Uiso 0.20 1 d P .
Cl13 Cl 0.3981(5) 0.2714(4) -0.0240(3) 0.0580(15) Uani 0.40 1 d P .
Cl1E Cl 0.3675(13) 0.2919(11) -0.0360(9) 0.056(5) Uiso 0.15 1 d P .
Cl1F Cl 0.357(2) 0.2763(17) -0.0064(15) 0.071(7) Uiso 0.10 1 d P .
Cl1G Cl 0.2968(10) 0.2645(9) 0.0482(8) 0.069(4) Uiso 0.15 1 d P .
C12 C 0.256(2) 0.396(2) 0.0297(18) 0.103(9) Uiso 0.40 1 d P .
C13 C 0.2989(19) 0.3490(18) -0.0296(15) 0.121(9) Uiso 0.50 1 d P .
C123 C 0.350(3) 0.378(3) 0.014(3) 0.119(15) Uiso 0.30 1 d P .
C124 C 0.289(4) 0.417(3) 0.021(3) 0.158(17) Uiso 0.40 1 d P .
Cl14 Cl 0.8466(3) -0.0190(4) 0.2864(4) 0.123(2) Uani 0.60 1 d P .
Cl1K Cl 0.8472(10) -0.0243(9) 0.2060(8) 0.092(4) Uiso 0.20 1 d P .
Cl15 Cl 0.6288(6) 0.0280(10) 0.2282(7) 0.106(4) Uani 0.30 1 d P .
Cl1M Cl 0.6359(4) 0.0288(5) 0.2787(4) 0.0515(15) Uani 0.30 1 d P .
Cl1N Cl 0.6601(6) -0.0213(6) 0.2526(8) 0.049(3) Uani 0.20 1 d P .
C14 C 0.777(2) 0.022(2) 0.2179(18) 0.226(13) Uiso 0.80 1 d PD .
C15 C 0.693(3) 0.017(3) 0.219(3) 0.20(2) Uiso 0.50 1 d PD .
C151 C 0.695(6) 0.041(9) 0.259(7) 0.33(8) Uiso 0.30 1 d PD .

loop_
_atom_site_aniso_label
_atom_site_aniso_U_11
_atom_site_aniso_U_22
_atom_site_aniso_U_33
_atom_site_aniso_U_23
_atom_site_aniso_U_13
_atom_site_aniso_U_12
N1A 0.060(4) 0.041(3) 0.032(3) -0.006(2) 0.004(3) -0.019(3)
N2A 0.029(3) 0.052(3) 0.065(4) -0.014(3) 0.001(3) -0.016(3)
N3A 0.059(4) 0.046(3) 0.032(3) 0.008(2) -0.004(3) -0.023(3)
C1A 0.052(4) 0.037(3) 0.045(4) -0.010(3) -0.002(3) -0.026(3)
C2A 0.045(4) 0.034(3) 0.046(4) -0.008(3) 0.001(3) -0.021(3)
C3A 0.050(4) 0.037(3) 0.041(4) 0.001(3) 0.002(3) -0.028(3)
C4A 0.044(4) 0.043(4) 0.045(4) -0.011(3) 0.008(3) -0.026(3)
C5A 0.045(4) 0.043(4) 0.049(4) -0.005(3) -0.002(3) -0.029(3)
C6A 0.049(4) 0.042(4) 0.048(4) -0.002(3) -0.010(3) -0.025(3)
C7A 0.062(4) 0.042(4) 0.043(4) -0.007(3) -0.006(3) -0.026(3)
C8A 0.062(4) 0.043(4) 0.042(4) 0.001(3) 0.004(3) -0.030(3)
C9A 0.033(3) 0.057(4) 0.072(5) -0.018(4) 0.003(3) -0.026(3)
C10A 0.074(5) 0.053(4) 0.025(3) -0.005(3) -0.013(3) -0.027(4)
C11A 0.049(4) 0.040(4) 0.051(4) -0.011(3) 0.014(3) -0.016(3)
C12A 0.049(4) 0.034(3) 0.054(4) 0.011(3) -0.015(3) -0.016(3)
C13A 0.070(5) 0.050(4) 0.025(3) 0.002(3) 0.005(3) -0.035(4)
C14A 0.048(4) 0.048(4) 0.062(5) -0.020(4) 0.019(4) -0.029(3)
C15A 0.045(4) 0.044(4) 0.050(4) -0.003(3) -0.025(3) -0.013(3)
C16A 0.073(5) 0.062(5) 0.032(4) 0.005(3) -0.011(3) -0.032(4)
C17A 0.078(5) 0.053(4) 0.023(3) -0.010(3) 0.006(3) -0.030(4)
C18A 0.056(4) 0.042(4) 0.036(4) -0.010(3) 0.008(3) -0.018(3)
C19A 0.044(4) 0.039(4) 0.058(4) -0.006(3) 0.008(3) -0.012(3)
C20A 0.044(4) 0.045(4) 0.062(5) 0.006(3) -0.004(3) -0.015(3)
C21A 0.049(4) 0.039(4) 0.041(4) 0.005(3) -0.012(3) -0.017(3)
C22A 0.066(4) 0.048(4) 0.027(3) 0.004(3) -0.004(3) -0.031(4)
C23A 0.069(5) 0.054(4) 0.033(3) -0.008(3) 0.008(3) -0.036(4)
C24A 0.054(4) 0.051(4) 0.045(4) -0.010(3) 0.020(3) -0.023(3)
C25A 0.031(3) 0.044(4) 0.055(4) -0.010(3) 0.004(3) -0.016(3)
C26A 0.030(3) 0.036(4) 0.077(5) 0.001(4) -0.012(3) -0.010(3)
C27A 0.060(4) 0.048(4) 0.046(4) 0.012(3) -0.028(4) -0.018(4)
C28A 0.120(8) 0.047(4) 0.034(4) 0.010(3) -0.001(4) -0.037(5)
C29A 0.071(5) 0.049(4) 0.029(3) -0.009(3) 0.011(3) -0.032(4)
C30A 0.065(5) 0.053(4) 0.039(4) -0.014(3) 0.017(3) -0.028(4)
C31A 0.049(4) 0.069(5) 0.060(5) -0.013(4) 0.013(4) -0.028(4)
C32A 0.048(4) 0.062(5) 0.064(5) 0.005(4) -0.011(4) -0.020(4)
C33A 0.058(4) 0.055(4) 0.042(4) 0.007(3) -0.011(3) -0.023(4)
C34A 0.068(5) 0.065(5) 0.034(4) 0.009(3) -0.011(3) -0.037(4)
C35A 0.091(6) 0.054(4) 0.030(3) -0.011(3) -0.004(4) -0.039(4)
C36A 0.057(4) 0.047(4) 0.050(4) -0.023(3) 0.011(3) -0.021(3)
C37A 0.025(3) 0.038(4) 0.075(5) -0.013(3) 0.001(3) -0.009(3)
C38A 0.038(3) 0.042(4) 0.061(5) -0.004(3) -0.013(3) -0.010(3)
C39A 0.069(5) 0.047(4) 0.053(5) 0.014(4) -0.028(4) -0.016(4)
C40A 0.080(6) 0.063(5) 0.037(4) 0.001(4) 0.011(4) -0.034(5)
C41A 0.055(4) 0.060(5) 0.046(4) -0.004(4) 0.017(4) -0.027(4)
C42A 0.056(4) 0.062(5) 0.052(4) 0.007(4) -0.020(4) -0.031(4)
C43A 0.067(5) 0.060(4) 0.030(3) -0.001(3) -0.019(3) -0.035(4)
C44A 0.039(3) 0.037(4) 0.067(5) -0.017(3) 0.008(3) -0.016(3)
C45A 0.045(4) 0.031(3) 0.073(5) 0.004(3) -0.022(4) -0.009(3)
N1B 0.042(3) 0.043(3) 0.030(3) -0.002(2) 0.007(2) -0.015(2)
N2B 0.042(3) 0.036(3) 0.053(3) -0.002(3) -0.003(3) -0.017(2)
N3B 0.038(3) 0.050(3) 0.034(3) 0.002(3) -0.005(2) -0.006(3)
C1B 0.034(3) 0.050(4) 0.037(3) -0.002(3) 0.003(3) -0.022(3)
C2B 0.037(3) 0.058(4) 0.043(4) 0.006(3) -0.002(3) -0.027(3)
C3B 0.039(3) 0.054(4) 0.043(4) -0.005(3) 0.004(3) -0.027(3)
C4B 0.034(3) 0.058(4) 0.032(3) -0.008(3) 0.005(3) -0.022(3)
C5B 0.026(3) 0.058(4) 0.038(3) -0.008(3) -0.002(3) -0.020(3)
C6B 0.026(3) 0.053(4) 0.044(4) -0.009(3) -0.002(3) -0.014(3)
C7B 0.039(3) 0.059(4) 0.033(3) -0.002(3) 0.003(3) -0.023(3)
C8B 0.051(4) 0.048(4) 0.045(4) -0.001(3) 0.000(3) -0.030(3)
C9B 0.030(3) 0.062(4) 0.034(3) -0.006(3) -0.001(3) -0.017(3)
C10B 0.033(3) 0.043(4) 0.047(4) -0.009(3) 0.005(3) -0.004(3)
C11B 0.055(4) 0.048(4) 0.032(3) 0.001(3) 0.000(3) -0.031(3)
C12B 0.056(4) 0.040(4) 0.046(4) 0.009(3) 0.000(3) -0.022(3)
C13B 0.037(3) 0.047(4) 0.042(4) -0.014(3) 0.002(3) -0.017(3)
C14B 0.044(4) 0.059(4) 0.031(3) -0.005(3) -0.003(3) -0.019(3)
C15B 0.039(3) 0.036(4) 0.047(4) 0.005(3) -0.002(3) 0.001(3)
C16B 0.049(4) 0.035(4) 0.053(4) -0.002(3) 0.001(3) -0.002(3)
C17B 0.041(3) 0.047(4) 0.032(3) -0.007(3) 0.002(3) -0.012(3)
C18B 0.048(4) 0.053(4) 0.027(3) -0.003(3) 0.004(3) -0.024(3)
C19B 0.052(4) 0.042(4) 0.040(4) 0.008(3) -0.008(3) -0.021(3)
C20B 0.050(4) 0.041(4) 0.040(4) 0.015(3) -0.009(3) -0.019(3)
C21B 0.045(4) 0.028(3) 0.049(4) 0.004(3) -0.011(3) -0.013(3)
C22B 0.038(3) 0.036(3) 0.050(4) -0.009(3) 0.002(3) -0.015(3)
C23B 0.039(3) 0.055(4) 0.033(3) -0.011(3) 0.003(3) -0.016(3)
C24B 0.042(4) 0.056(4) 0.030(3) -0.012(3) 0.002(3) -0.017(3)
C25B 0.037(3) 0.052(4) 0.027(3) 0.007(3) -0.006(3) -0.011(3)
C26B 0.040(3) 0.046(4) 0.036(4) 0.006(3) -0.004(3) -0.004(3)
C27B 0.044(4) 0.031(3) 0.055(4) 0.001(3) -0.001(3) 0.001(3)
C28B 0.063(5) 0.032(4) 0.060(5) -0.004(3) -0.004(4) -0.016(3)
C29B 0.059(4) 0.038(4) 0.035(3) -0.006(3) 0.000(3) -0.021(3)
C30B 0.052(4) 0.051(4) 0.037(4) -0.009(3) -0.003(3) -0.022(3)
C31B 0.049(4) 0.047(4) 0.046(4) 0.009(3) -0.013(3) -0.019(3)
C32B 0.043(4) 0.046(4) 0.055(5) 0.011(3) -0.012(3) -0.008(3)
C33B 0.038(3) 0.033(3) 0.056(4) 0.001(3) -0.002(3) -0.009(3)
C34B 0.039(3) 0.035(3) 0.051(4) -0.005(3) 0.001(3) -0.009(3)
C35B 0.037(3) 0.048(4) 0.048(4) -0.009(3) 0.004(3) -0.014(3)
C36B 0.042(4) 0.064(5) 0.037(4) -0.001(3) 0.005(3) -0.017(4)
C37B 0.051(4) 0.048(4) 0.034(3) 0.010(3) -0.002(3) -0.015(3)
C38B 0.048(4) 0.041(4) 0.048(4) 0.008(3) 0.000(3) -0.007(3)
C39B 0.075(5) 0.027(3) 0.062(5) 0.008(3) 0.001(4) -0.014(3)
C40B 0.061(4) 0.050(4) 0.051(4) -0.015(3) 0.000(4) -0.025(4)
C41B 0.058(4) 0.063(5) 0.035(4) 0.000(3) -0.015(3) -0.028(4)
C42B 0.044(4) 0.051(4) 0.055(4) 0.009(3) -0.014(3) -0.017(3)
C43B 0.036(3) 0.046(4) 0.058(4) -0.011(3) 0.008(3) -0.009(3)
C44B 0.057(4) 0.054(4) 0.039(4) 0.012(3) -0.001(3) -0.020(4)
C45B 0.061(5) 0.032(4) 0.064(5) 0.010(3) 0.007(4) -0.010(3)
C1C 0.045(4) 0.110(7) 0.040(4) -0.013(4) -0.001(3) -0.055(5)
C2C 0.034(3) 0.096(6) 0.050(4) -0.003(4) -0.002(3) -0.037(4)
C3C 0.029(3) 0.091(6) 0.047(4) -0.018(4) 0.007(3) -0.030(4)
C4C 0.041(4) 0.103(7) 0.040(4) -0.010(4) 0.004(3) -0.045(4)
C5C 0.065(5) 0.092(6) 0.045(4) -0.013(4) 0.010(4) -0.063(5)
C6C 0.069(5) 0.108(7) 0.044(4) -0.011(4) 0.008(4) -0.073(5)
C7C 0.064(5) 0.116(7) 0.045(4) -0.019(4) 0.004(4) -0.063(5)
C8C 0.031(4) 0.079(6) 0.055(5) -0.005(4) 0.005(3) -0.006(4)
C9C 0.114(7) 0.121(7) 0.036(4) -0.013(4) 0.018(4) -0.102(7)
C10C 0.119(8) 0.061(5) 0.041(4) -0.018(4) 0.006(5) -0.064(6)
C11C 0.040(3) 0.064(5) 0.030(3) 0.010(3) -0.012(3) -0.018(3)
C12C 0.048(4) 0.034(3) 0.051(4) 0.007(3) -0.007(3) -0.004(3)
C13C 0.043(4) 0.045(4) 0.048(4) -0.012(3) 0.004(3) -0.021(3)
C14C 0.064(4) 0.067(5) 0.027(3) -0.007(3) 0.012(3) -0.044(4)
C15C 0.155(9) 0.062(5) 0.049(5) -0.004(4) 0.012(6) -0.082(6)
C16C 0.132(8) 0.036(4) 0.057(5) -0.014(4) 0.007(6) -0.048(5)
C17C 0.081(5) 0.056(4) 0.037(4) -0.014(3) 0.003(4) -0.047(4)
C18C 0.050(4) 0.057(4) 0.028(3) -0.005(3) -0.003(3) -0.032(3)
C19C 0.055(4) 0.049(4) 0.033(3) 0.013(3) -0.005(3) -0.021(3)
C20C 0.063(5) 0.037(4) 0.046(4) 0.015(3) -0.006(4) -0.018(3)
C21C 0.049(4) 0.031(3) 0.061(5) 0.003(3) 0.000(4) -0.008(3)
C22C 0.045(4) 0.035(3) 0.044(4) -0.007(3) -0.004(3) -0.009(3)
C23C 0.049(4) 0.048(4) 0.038(3) -0.017(3) 0.006(3) -0.028(3)
C24C 0.058(4) 0.054(4) 0.025(3) -0.011(3) 0.003(3) -0.033(3)
C25C 0.099(6) 0.064(5) 0.028(3) -0.003(3) 0.012(4) -0.061(5)
C26C 0.134(8) 0.051(4) 0.031(4) 0.004(3) 0.003(5) -0.062(5)
C27C 0.150(10) 0.040(4) 0.046(5) 0.003(4) 0.005(6) -0.054(5)
C28C 0.122(8) 0.036(4) 0.054(5) -0.008(4) 0.011(5) -0.026(5)
C29C 0.071(5) 0.050(4) 0.033(3) -0.009(3) 0.005(3) -0.032(4)
C30C 0.055(4) 0.046(4) 0.030(3) -0.006(3) 0.000(3) -0.023(3)
C31C 0.052(4) 0.050(4) 0.040(4) 0.009(3) 0.001(3) -0.028(3)
C32C 0.079(5) 0.040(4) 0.058(5) 0.008(3) 0.004(4) -0.032(4)
C33C 0.064(5) 0.029(3) 0.058(5) 0.000(3) 0.001(4) -0.020(3)
C34C 0.065(5) 0.025(3) 0.058(4) -0.005(3) 0.003(4) -0.021(3)
C35C 0.061(4) 0.052(4) 0.045(4) -0.009(3) -0.003(3) -0.036(4)
C36C 0.062(4) 0.054(4) 0.032(3) -0.009(3) -0.001(3) -0.032(4)
C37C 0.082(6) 0.046(4) 0.030(3) 0.005(3) -0.008(3) -0.033(4)
C38C 0.115(7) 0.048(5) 0.039(4) 0.014(4) -0.005(5) -0.036(5)
C39C 0.167(11) 0.030(4) 0.052(5) 0.005(4) -0.016(6) -0.016(5)
C40C 0.092(6) 0.046(4) 0.043(4) -0.012(3) 0.001(4) -0.020(4)
C41C 0.048(4) 0.054(4) 0.033(3) 0.002(3) 0.003(3) -0.023(3)
C42C 0.093(6) 0.052(4) 0.054(5) 0.004(4) -0.001(4) -0.053(4)
C43C 0.069(5) 0.046(4) 0.061(5) -0.009(4) 0.001(4) -0.040(4)
C44C 0.080(5) 0.067(5) 0.035(4) 0.010(4) -0.008(4) -0.031(4)
C45C 0.124(8) 0.043(5) 0.061(5) 0.011(4) -0.016(6) -0.024(5)
N1C 0.074(4) 0.083(5) 0.032(3) -0.011(3) 0.001(3) -0.055(4)
N2C 0.109(6) 0.089(5) 0.032(3) 0.004(3) -0.002(3) -0.080(5)
N3C 0.040(3) 0.043(3) 0.050(4) -0.006(3) 0.000(3) -0.004(3)
Cl1 0.0617(13) 0.1054(18) 0.0995(19) 0.0460(15) -0.0217(12) -0.0419(13)
Cl2 0.0526(11) 0.0903(16) 0.0719(14) -0.0225(12) -0.0037(10) -0.0214(11)
Cl3 0.123(2) 0.0646(14) 0.0880(18) 0.0035(13) -0.0127(16) -0.0475(15)
Cl4 0.119(3) 0.0628(17) 0.321(7) -0.003(3) -0.024(3) -0.0450(18)
C03 0.092(10) 0.38(3) 0.099(12) 0.003(16) -0.009(9) -0.060(15)
C04 0.091(11) 0.54(5) 0.081(11) 0.065(19) 0.047(9) 0.010(18)
Cl6 0.152(8) 0.134(7) 0.146(8) -0.055(6) 0.038(7) -0.116(7)
Cl71 0.112(11) 0.52(4) 0.107(12) -0.14(2) 0.054(10) -0.21(2)
Cl81 0.077(4) 0.088(4) 0.065(3) -0.018(3) -0.004(3) -0.034(3)
Cl91 0.074(6) 0.108(7) 0.187(16) 0.031(12) 0.005(10) -0.062(5)
Cl10 0.078(5) 0.145(7) 0.186(10) 0.046(7) -0.019(5) -0.054(5)
Cl11 0.081(5) 0.146(8) 0.207(12) -0.007(8) -0.025(6) -0.041(5)
Cl12 0.072(5) 0.250(13) 0.088(6) 0.071(7) -0.019(4) -0.084(7)
Cl1A 0.131(10) 0.077(7) 0.124(10) 0.005(7) -0.024(8) -0.059(7)
Cl13 0.060(4) 0.055(3) 0.052(3) 0.011(3) -0.013(3) -0.021(3)
Cl14 0.064(3) 0.131(4) 0.177(6) 0.019(4) -0.021(3) -0.047(3)
Cl15 0.057(5) 0.161(13) 0.105(9) -0.018(8) -0.012(5) -0.053(7)
Cl1M 0.044(3) 0.067(5) 0.044(4) 0.001(3) 0.010(3) -0.026(3)
Cl1N 0.043(5) 0.034(5) 0.087(7) 0.027(6) -0.017(6) -0.032(4)

loop_
_atom_type_symbol
_atom_type_description
_atom_type_scat_dispersion_real
_atom_type_scat_dispersion_imag
_atom_type_scat_source
C C 0.0033 0.0016 'International Tables Vol C Tables 4.2.6.8 and 6.1.1.4'
H H 0.0000 0.0000 'International Tables Vol C Tables 4.2.6.8 and 6.1.1.4'
N N 0.0061 0.0033 'International Tables Vol C Tables 4.2.6.8 and 6.1.1.4'
Cl Cl 0.1484 0.1585 'International Tables Vol C Tables 4.2.6.8 and 6.1.1.4'

loop_
_geom_angle_atom_site_label_1
_geom_angle_atom_site_label_2
_geom_angle_atom_site_label_3
_geom_angle
_geom_angle_site_symmetry_1
C17A N1A C18A 106.3(6) .
C17A N1A C7A 124.5(6) .
C18A N1A C7A 124.4(6) .
C26A N2A C25A 106.6(6) .
C26A N2A C9A 126.4(6) .
C25A N2A C9A 123.9(6) .
C21A N3A C22A 106.1(6) .
C21A N3A C8A 125.8(6) .
C22A N3A C8A 124.9(6) .
C6A C1A C2A 117.6(6) .
C6A C1A C7A 121.6(6) .
C2A C1A C7A 120.8(6) .
C3A C2A C1A 121.5(6) .
C3A C2A H2A 119.2 .
C1A C2A H2A 119.2 .
C4A C3A C2A 117.6(6) .
C4A C3A C8A 121.2(6) .
C2A C3A C8A 121.2(6) .
C3A C4A C5A 123.3(6) .
C3A C4A H4A 118.3 .
C5A C4A H4A 118.3 .
C6A C5A C4A 116.6(6) .
C6A C5A C9A 121.8(6) .
C4A C5A C9A 121.6(6) .
C1A C6A C5A 123.2(7) .
C1A C6A H6A 118.4 .
C5A C6A H6A 118.4 .
N1A C7A C1A 115.1(5) .
N1A C7A H7A1 108.5 .
C1A C7A H7A1 108.5 .
N1A C7A H7A2 108.5 .
C1A C7A H7A2 108.5 .
H7A1 C7A H7A2 107.5 .
N3A C8A C3A 114.6(5) .
N3A C8A H8A1 108.6 .
C3A C8A H8A1 108.6 .
N3A C8A H8A2 108.6 .
C3A C8A H8A2 108.6 .
H8A1 C8A H8A2 107.6 .
N2A C9A C5A 114.6(5) .
N2A C9A H9A1 108.6 .
C5A C9A H9A1 108.6 .
N2A C9A H9A2 108.6 .
C5A C9A H9A2 108.6 .
H9A1 C9A H9A2 107.6 .
C16A C10A C17A 118.6(8) .
C16A C10A H10A 120.7 .
C17A C10A H10A 120.7 .
C18A C11A C19A 119.5(7) .
C18A C11A H11A 120.3 .
C19A C11A H11A 120.3 .
C21A C12A C20A 119.9(7) .
C21A C12A H12A 120.0 .
C20A C12A H12A 120.0 .
C22A C13A C23A 117.8(7) .
C22A C13A H13A 121.1 .
C23A C13A H13A 121.1 .
C24A C14A C25A 118.5(7) .
C24A C14A H14A 120.8 .
C25A C14A H14A 120.8 .
C27A C15A C26A 118.8(7) .
C27A C15A H15A 120.6 .
C26A C15A H15A 120.6 .
C10A C16A C28A 118.9(8) .
C10A C16A C27A 118.3(7) .
C28A C16A C27A 118.2(7) .
N1A C17A C10A 127.9(7) .
N1A C17A C29A 109.7(7) .
C10A C17A C29A 120.9(7) .
C11A C18A C30A 122.1(7) .
C11A C18A N1A 127.3(7) .
C30A C18A N1A 108.9(6) .
C11A C19A C31A 116.5(7) .
C11A C19A C20A 118.9(6) .
C31A C19A C20A 118.8(7) .
C12A C20A C32A 116.1(7) .
C12A C20A C19A 119.3(7) .
C32A C20A C19A 119.6(7) .
C12A C21A N3A 127.4(7) .
C12A C21A C33A 120.6(7) .
N3A C21A C33A 110.2(6) .
C34A C22A C13A 121.4(7) .
C34A C22A N3A 110.4(7) .
C13A C22A N3A 126.3(7) .
C13A C23A C35A 118.9(7) .
C13A C23A C24A 118.0(7) .
C35A C23A C24A 118.5(6) .
C14A C24A C36A 118.5(7) .
C14A C24A C23A 117.6(6) .
C36A C24A C23A 118.9(7) .
C14A C25A C37A 121.2(7) .
C14A C25A N2A 127.4(6) .
C37A C25A N2A 109.0(6) .
N2A C26A C15A 126.9(6) .
N2A C26A C38A 110.0(7) .
C15A C26A C38A 121.1(7) .
C15A C27A C39A 118.5(8) .
C15A C27A C16A 117.4(6) .
C39A C27A C16A 119.8(8) .
C40A C28A C16A 122.4(7) .
C40A C28A H28A 118.8 .
C16A C28A H28A 118.8 .
C17A C29A C40A 119.1(7) .
C17A C29A C30A 106.7(6) .
C40A C29A C30A 132.0(8) .
C41A C30A C18A 117.7(7) .
C41A C30A C29A 134.3(7) .
C18A C30A C29A 106.5(7) .
C41A C31A C19A 121.5(7) .
C41A C31A H31A 119.2 .
C19A C31A H31A 119.2 .
C42A C32A C20A 122.3(8) .
C42A C32A H32A 118.9 .
C20A C32A H32A 118.9 .
C42A C33A C21A 119.8(7) .
C42A C33A C34A 132.0(7) .
C21A C33A C34A 106.0(7) .
C43A C34A C22A 119.8(7) .
C43A C34A C33A 131.9(7) .
C22A C34A C33A 106.2(7) .
C43A C35A C23A 121.2(7) .
C43A C35A H35A 119.4 .
C23A C35A H35A 119.4 .
C44A C36A C24A 121.2(7) .
C44A C36A H36A 119.4 .
C24A C36A H36A 119.4 .
C44A C37A C25A 118.8(7) .
C44A C37A C38A 132.3(7) .
C25A C37A C38A 107.1(6) .
C45A C38A C26A 118.0(7) .
C45A C38A C37A 134.0(7) .
C26A C38A C37A 105.6(7) .
C27A C39A C45A 120.6(8) .
C27A C39A H39A 119.7 .
C45A C39A H39A 119.7 .
C28A C40A C29A 117.7(8) .
C28A C40A H40A 121.1 .
C29A C40A H40A 121.1 .
C30A C41A C31A 119.1(7) .
C30A C41A H41A 120.4 .
C31A C41A H41A 120.4 .
C33A C42A C32A 118.0(7) .
C33A C42A H42A 121.0 .
C32A C42A H42A 121.0 .
C34A C43A C35A 118.7(7) .
C34A C43A H43A 120.6 .
C35A C43A H43A 120.6 .
C36A C44A C37A 118.4(7) .
C36A C44A H44A 120.8 .
C37A C44A H44A 120.8 .
C38A C45A C39A 119.3(7) .
C38A C45A H45A 120.4 .
C39A C45A H45A 120.4 .
C17B N1B C18B 107.0(6) .
C17B N1B C7B 124.8(5) .
C18B N1B C7B 125.1(6) .
C22B N2B C21B 107.2(5) .
C22B N2B C8B 125.0(6) .
C21B N2B C8B 124.9(6) .
C25B N3B C26B 106.3(6) .
C25B N3B C9B 125.2(6) .
C26B N3B C9B 124.0(5) .
C6B C1B C2B 117.3(6) .
C6B C1B C7B 121.4(6) .
C2B C1B C7B 121.2(6) .
C3B C2B C1B 122.7(6) .
C3B C2B H2B 118.7 .
C1B C2B H2B 118.7 .
C2B C3B C4B 117.1(6) .
C2B C3B C8B 122.2(6) .
C4B C3B C8B 120.6(6) .
C5B C4B C3B 122.6(6) .
C5B C4B H4B 118.7 .
C3B C4B H4B 118.7 .
C4B C5B C6B 117.1(6) .
C4B C5B C9B 121.6(6) .
C6B C5B C9B 121.3(6) .
C1B C6B C5B 123.0(6) .
C1B C6B H6B 118.5 .
C5B C6B H6B 118.5 .
N1B C7B C1B 114.8(5) .
N1B C7B H7B1 108.6 .
C1B C7B H7B1 108.6 .
N1B C7B H7B2 108.6 .
C1B C7B H7B2 108.6 .
H7B1 C7B H7B2 107.6 .
N2B C8B C3B 114.2(5) .
N2B C8B H8B1 108.7 .
C3B C8B H8B1 108.7 .
N2B C8B H8B2 108.7 .
C3B C8B H8B2 108.7 .
H8B1 C8B H8B2 107.6 .
N3B C9B C5B 116.1(5) .
N3B C9B H9B1 108.3 .
C5B C9B H9B1 108.3 .
N3B C9B H9B2 108.3 .
C5B C9B H9B2 108.3 .
H9B1 C9B H9B2 107.4 .
C16B C10B C17B 120.5(7) .
C16B C10B H10B 119.7 .
C17B C10B H10B 119.7 .
C18B C11B C19B 119.1(6) .
C18B C11B H11B 120.4 .
C19B C11B H11B 120.4 .
C21B C12B C20B 118.4(7) .
C21B C12B H12B 120.8 .
C20B C12B H12B 120.8 .
C22B C13B C23B 120.5(6) .
C22B C13B H13B 119.8 .
C23B C13B H13B 119.8 .
C25B C14B C24B 119.1(7) .
C25B C14B H14B 120.4 .
C24B C14B H14B 120.4 .
C26B C15B C27B 118.8(7) .
C26B C15B H15B 120.6 .
C27B C15B H15B 120.6 .
C10B C16B C28B 116.8(7) .
C10B C16B C27B 119.1(7) .
C28B C16B C27B 119.2(7) .
N1B C17B C10B 127.9(6) .
N1B C17B C29B 109.1(6) .
C10B C17B C29B 120.7(7) .
C11B C18B N1B 126.7(6) .
C11B C18B C30B 122.5(6) .
N1B C18B C30B 108.4(6) .
C11B C19B C31B 116.4(6) .
C11B C19B C20B 117.6(6) .
C31B C19B C20B 120.5(6) .
C12B C20B C32B 117.7(7) .
C12B C20B C19B 118.8(6) .
C32B C20B C19B 119.4(7) .
C33B C21B C12B 122.7(7) .
C33B C21B N2B 108.8(6) .
C12B C21B N2B 126.4(6) .
C13B C22B N2B 129.0(6) .
C13B C22B C34B 120.2(6) .
N2B C22B C34B 108.8(6) .
C13B C23B C35B 117.0(6) .
C13B C23B C24B 119.4(6) .
C35B C23B C24B 119.0(7) .
C36B C24B C14B 116.9(6) .
C36B C24B C23B 120.5(6) .
C14B C24B C23B 117.3(6) .
C14B C25B N3B 126.6(7) .
C14B C25B C37B 121.3(6) .
N3B C25B C37B 109.9(6) .
C15B C26B N3B 127.2(7) .
C15B C26B C38B 121.8(7) .
N3B C26B C38B 109.5(6) .
C15B C27B C39B 117.5(7) .
C15B C27B C16B 118.3(7) .
C39B C27B C16B 120.2(7) .
C40B C28B C16B 122.0(7) .
C40B C28B H28B 119.0 .
C16B C28B H28B 119.0 .
C30B C29B C17B 107.0(6) .
C30B C29B C40B 133.1(7) .
C17B C29B C40B 117.5(6) .
C29B C30B C18B 107.0(6) .
C29B C30B C41B 134.2(7) .
C18B C30B C41B 116.3(6) .
C41B C31B C19B 123.5(7) .
C41B C31B H31B 118.3 .
C19B C31B H31B 118.3 .
C42B C32B C20B 121.5(7) .
C42B C32B H32B 119.2 .
C20B C32B H32B 119.2 .
C21B C33B C42B 117.4(7) .
C21B C33B C34B 107.7(6) .
C42B C33B C34B 132.5(7) .
C43B C34B C22B 118.5(6) .
C43B C34B C33B 133.0(7) .
C22B C34B C33B 106.0(6) .
C43B C35B C23B 121.4(7) .
C43B C35B H35B 119.3 .
C23B C35B H35B 119.3 .
C44B C36B C24B 122.7(6) .
C44B C36B H36B 118.7 .
C24B C36B H36B 118.7 .
C25B C37B C44B 119.1(7) .
C25B C37B C38B 107.0(6) .
C44B C37B C38B 131.4(7) .
C45B C38B C26B 118.6(7) .
C45B C38B C37B 133.2(7) .
C26B C38B C37B 105.5(7) .
C45B C39B C27B 121.4(8) .
C45B C39B H39B 119.3 .
C27B C39B H39B 119.3 .
C28B C40B C29B 119.4(7) .
C28B C40B H40B 120.3 .
C29B C40B H40B 120.3 .
C31B C41B C30B 119.2(7) .
C31B C41B H41B 120.4 .
C30B C41B H41B 120.4 .
C32B C42B C33B 119.3(7) .
C32B C42B H42B 120.3 .
C33B C42B H42B 120.3 .
C35B C43B C34B 119.6(6) .
C35B C43B H43B 120.2 .
C34B C43B H43B 120.2 .
C36B C44B C37B 117.9(7) .
C36B C44B H44B 121.1 .
C37B C44B H44B 121.1 .
C39B C45B C38B 119.2(8) .
C39B C45B H45B 120.4 .
C38B C45B H45B 120.4 .
C2C C1C C6C 119.2(7) .
C2C C1C C7C 120.3(8) .
C6C C1C C7C 120.4(8) .
C1C C2C C3C 121.0(8) .
C1C C2C H2C 119.5 .
C3C C2C H2C 119.5 .
C4C C3C C2C 117.9(8) .
C4C C3C C8C 121.7(7) .
C2C C3C C8C 120.4(8) .
C5C C4C C3C 122.3(7) .
C5C C4C H4C 118.9 .
C3C C4C H4C 118.9 .
C4C C5C C6C 119.5(8) .
C4C C5C C9C 120.7(7) .
C6C C5C C9C 119.7(8) .
C5C C6C C1C 119.9(8) .
C5C C6C H6C 120.1 .
C1C C6C H6C 120.1 .
N1C C7C C1C 113.2(6) .
N1C C7C H7C1 108.9 .
C1C C7C H7C1 108.9 .
N1C C7C H7C2 108.9 .
C1C C7C H7C2 108.9 .
H7C1 C7C H7C2 107.8 .
N3C C8C C3C 114.8(5) .
N3C C8C H8C1 108.6 .
C3C C8C H8C1 108.6 .
N3C C8C H8C2 108.6 .
C3C C8C H8C2 108.6 .
H8C1 C8C H8C2 107.6 .
N2C C9C C5C 115.3(6) .
N2C C9C H9C1 108.5 .
C5C C9C H9C1 108.5 .
N2C C9C H9C2 108.5 .
C5C C9C H9C2 108.5 .
H9C1 C9C H9C2 107.5 .
C16C C10C C17C 118.4(9) .
C16C C10C H10C 120.8 .
C17C C10C H10C 120.8 .
C18C C11C C19C 119.9(6) .
C18C C11C H11C 120.0 .
C19C C11C H11C 120.0 .
C20C C12C C21C 119.4(7) .
C20C C12C H12C 120.3 .
C21C C12C H12C 120.3 .
C23C C13C C22C 119.4(6) .
C23C C13C H13C 120.3 .
C22C C13C H13C 120.3 .
C24C C14C C25C 117.6(7) .
C24C C14C H14C 121.2 .
C25C C14C H14C 121.2 .
C27C C15C C26C 118.4(10) .
C27C C15C H15C 120.8 .
C26C C15C H15C 120.8 .
C10C C16C C28C 118.1(8) .
C10C C16C C27C 117.9(9) .
C28C C16C C27C 120.0(10) .
N1C C17C C10C 127.3(8) .
N1C C17C C29C 109.2(6) .
C10C C17C C29C 121.5(8) .
C11C C18C N1C 128.6(6) .
C11C C18C C30C 120.8(6) .
N1C C18C C30C 107.9(6) .
C11C C19C C31C 117.9(7) .
C11C C19C C20C 119.1(6) .
C31C C19C C20C 117.6(7) .
C12C C20C C32C 118.6(7) .
C12C C20C C19C 118.2(7) .
C32C C20C C19C 118.7(7) .
N3C C21C C12C 127.2(7) .
N3C C21C C33C 109.7(7) .
C12C C21C C33C 120.8(7) .
C13C C22C C34C 121.3(6) .
C13C C22C N3C 128.3(7) .
C34C C22C N3C 108.4(6) .
C13C C23C C35C 117.2(6) .
C13C C23C C24C 119.1(6) .
C35C C23C C24C 118.6(6) .
C14C C24C C36C 117.8(7) .
C14C C24C C23C 118.2(6) .
C36C C24C C23C 119.3(6) .
C37C C25C C14C 122.4(7) .
C37C C25C N2C 109.0(7) .
C14C C25C N2C 126.2(8) .
N2C C26C C38C 108.8(7) .
N2C C26C C15C 125.9(9) .
C38C C26C C15C 122.8(10) .
C39C C27C C15C 118.5(9) .
C39C C27C C16C 119.0(10) .
C15C C27C C16C 118.1(10) .
C16C C28C C40C 121.6(9) .
C16C C28C H28C 119.2 .
C40C C28C H28C 119.2 .
C40C C29C C17C 118.5(7) .
C40C C29C C30C 131.8(8) .
C17C C29C C30C 106.9(7) .
C41C C30C C18C 118.0(6) .
C41C C30C C29C 133.1(7) .
C18C C30C C29C 106.7(6) .
C41C C31C C19C 120.8(6) .
C41C C31C H31C 119.6 .
C19C C31C H31C 119.6 .
C20C C32C C42C 120.8(7) .
C20C C32C H32C 119.6 .
C42C C32C H32C 119.6 .
C42C C33C C21C 118.3(7) .
C42C C33C C34C 133.6(8) .
C21C C33C C34C 106.1(7) .
C22C C34C C43C 117.9(7) .
C22C C34C C33C 107.8(7) .
C43C C34C C33C 132.7(7) .
C43C C35C C23C 121.9(7) .
C43C C35C H35C 119.1 .
C23C C35C H35C 119.1 .
C44C C36C C24C 122.2(7) .
C44C C36C H36C 118.9 .
C24C C36C H36C 118.9 .
C25C C37C C44C 117.3(7) .
C25C C37C C38C 107.4(7) .
C44C C37C C38C 132.4(9) .
C26C C38C C37C 107.3(8) .
C26C C38C C45C 116.9(9) .
C37C C38C C45C 133.6(10) .
C27C C39C C45C 121.9(10) .
C27C C39C H39C 119.1 .
C45C C39C H39C 119.1 .
C29C C40C C28C 118.8(9) .
C29C C40C H40C 120.6 .
C28C C40C H40C 120.6 .
C31C C41C C30C 119.7(6) .
C31C C41C H41C 120.1 .
C30C C41C H41C 120.1 .
C33C C42C C32C 119.1(8) .
C33C C42C H42C 120.4 .
C32C C42C H42C 120.4 .
C35C C43C C34C 119.0(7) .
C35C C43C H43C 120.5 .
C34C C43C H43C 120.5 .
C36C C44C C37C 119.9(8) .
C36C C44C H44C 120.1 .
C37C C44C H44C 120.1 .
C38C C45C C39C 118.6(10) .
C38C C45C H45C 120.7 .
C39C C45C H45C 120.7 .
C17C N1C C18C 107.8(6) .
C17C N1C C7C 125.3(7) .
C18C N1C C7C 123.8(7) .
C26C N2C C25C 106.1(7) .
C26C N2C C9C 125.8(7) .
C25C N2C C9C 124.8(8) .
C21C N3C C22C 107.0(6) .
C21C N3C C8C 125.0(6) .
C22C N3C C8C 124.9(6) .
C01A C01A Cl1 100(2) 2_756
C01A C01A H01A 111.8 2_756
Cl1 C01A H01A 111.8 .
C01A C01A H01B 111.8 2_756
Cl1 C01A H01B 111.8 .
H01A C01A H01B 109.6 .
C01B C01B Cl1 107.4(18) 2_756
C01B C01B H01C 110.2 2_756
Cl1 C01B H01C 110.2 .
C01B C01B H01D 110.2 2_756
Cl1 C01B H01D 110.2 .
H01C C01B H01D 108.5 .
C02A C02A Cl2 107.3(13) 2_755
C02A C02A H02A 110.3 2_755
Cl2 C02A H02A 110.3 .
C02A C02A H02B 110.2 2_755
Cl2 C02A H02B 110.2 .
H02A C02A H02B 108.5 .
C02B C02B Cl2 103(3) 2_755
C02B C02B H02C 111.1 2_755
Cl2 C02B H02C 111.1 .
C02B C02B H02D 111.1 2_755
Cl2 C02B H02D 111.1 .
H02C C02B H02D 109.1 .
C04 C03 Cl3 107.4(11) .
C04 C03 H03A 110.2 .
Cl3 C03 H03A 110.2 .
C04 C03 H03B 110.2 .
Cl3 C03 H03B 110.2 .
H03A C03 H03B 108.5 .
C03 C04 Cl4 102.6(10) .
C03 C04 H04A 111.2 .
Cl4 C04 H04A 111.3 .
C03 C04 H04B 111.3 .
Cl4 C04 H04B 111.3 .
H04A C04 H04B 109.2 .

loop_
_geom_bond_atom_site_label_1
_geom_bond_atom_site_label_2
_geom_bond_distance
_geom_bond_site_symmetry_2
N1A C17A 1.395(9) .
N1A C18A 1.426(9) .
N1A C7A 1.471(9) .
N2A C26A 1.393(10) .
N2A C25A 1.408(9) .
N2A C9A 1.464(9) .
N3A C21A 1.395(9) .
N3A C22A 1.416(9) .
N3A C8A 1.466(9) .
C1A C6A 1.380(9) .
C1A C2A 1.394(9) .
C1A C7A 1.540(10) .
C2A C3A 1.388(9) .
C2A H2A 0.9500 .
C3A C4A 1.378(9) .
C3A C8A 1.526(9) .
C4A C5A 1.383(10) .
C4A H4A 0.9500 .
C5A C6A 1.382(10) .
C5A C9A 1.538(9) .
C6A H6A 0.9500 .
C7A H7A1 0.9900 .
C7A H7A2 0.9900 .
C8A H8A1 0.9900 .
C8A H8A2 0.9900 .
C9A H9A1 0.9900 .
C9A H9A2 0.9900 .
C10A C16A 1.386(11) .
C10A C17A 1.396(11) .
C10A H10A 0.9500 .
C11A C18A 1.369(10) .
C11A C19A 1.400(11) .
C11A H11A 0.9500 .
C12A C21A 1.385(10) .
C12A C20A 1.406(10) .
C12A H12A 0.9500 .
C13A C22A 1.400(10) .
C13A C23A 1.402(10) .
C13A H13A 0.9500 .
C14A C24A 1.387(10) .
C14A C25A 1.396(10) .
C14A H14A 0.9500 .
C15A C27A 1.387(11) .
C15A C26A 1.405(11) .
C15A H15A 0.9500 .
C16A C28A 1.396(12) .
C16A C27A 1.527(11) .
C17A C29A 1.411(11) .
C18A C30A 1.411(10) .
C19A C31A 1.426(11) .
C19A C20A 1.501(11) .
C20A C32A 1.427(11) .
C21A C33A 1.411(10) .
C22A C34A 1.395(10) .
C23A C35A 1.404(11) .
C23A C24A 1.526(11) .
C24A C36A 1.420(10) .
C25A C37A 1.408(10) .
C26A C38A 1.416(10) .
C27A C39A 1.401(11) .
C28A C40A 1.384(12) .
C28A H28A 0.9500 .
C29A C40A 1.412(11) .
C29A C30A 1.451(11) .
C30A C41A 1.388(11) .
C31A C41A 1.389(11) .
C31A H31A 0.9500 .
C32A C42A 1.395(11) .
C32A H32A 0.9500 .
C33A C42A 1.390(11) .
C33A C34A 1.469(11) .
C34A C43A 1.388(11) .
C35A C43A 1.392(11) .
C35A H35A 0.9500 .
C36A C44A 1.387(11) .
C36A H36A 0.9500 .
C37A C44A 1.405(10) .
C37A C38A 1.450(11) .
C38A C45A 1.395(11) .
C39A C45A 1.413(11) .
C39A H39A 0.9500 .
C40A H40A 0.9500 .
C41A H41A 0.9500 .
C42A H42A 0.9500 .
C43A H43A 0.9500 .
C44A H44A 0.9500 .
C45A H45A 0.9500 .
N1B C17B 1.381(9) .
N1B C18B 1.400(8) .
N1B C7B 1.485(9) .
N2B C22B 1.399(9) .
N2B C21B 1.406(9) .
N2B C8B 1.475(9) .
N3B C25B 1.400(8) .
N3B C26B 1.415(10) .
N3B C9B 1.469(9) .
C1B C6B 1.387(9) .
C1B C2B 1.398(10) .
C1B C7B 1.522(9) .
C2B C3B 1.392(9) .
C2B H2B 0.9500 .
C3B C4B 1.410(9) .
C3B C8B 1.513(10) .
C4B C5B 1.389(9) .
C4B H4B 0.9500 .
C5B C6B 1.400(9) .
C5B C9B 1.500(9) .
C6B H6B 0.9500 .
C7B H7B1 0.9900 .
C7B H7B2 0.9900 .
C8B H8B1 0.9900 .
C8B H8B2 0.9900 .
C9B H9B1 0.9900 .
C9B H9B2 0.9900 .
C10B C16B 1.383(10) .
C10B C17B 1.411(9) .
C10B H10B 0.9500 .
C11B C18B 1.389(9) .
C11B C19B 1.406(10) .
C11B H11B 0.9500 .
C12B C21B 1.399(10) .
C12B C20B 1.401(10) .
C12B H12B 0.9500 .
C13B C22B 1.391(10) .
C13B C23B 1.402(10) .
C13B H13B 0.9500 .
C14B C25B 1.383(10) .
C14B C24B 1.415(9) .
C14B H14B 0.9500 .
C15B C26B 1.376(10) .
C15B C27B 1.408(11) .
C15B H15B 0.9500 .
C16B C28B 1.434(11) .
C16B C27B 1.497(10) .
C17B C29B 1.413(10) .
C18B C30B 1.415(10) .
C19B C31B 1.413(10) .
C19B C20B 1.505(10) .
C20B C32B 1.415(10) .
C21B C33B 1.395(10) .
C22B C34B 1.424(9) .
C23B C35B 1.417(9) .
C23B C24B 1.503(10) .
C24B C36B 1.406(10) .
C25B C37B 1.401(10) .
C26B C38B 1.419(10) .
C27B C39B 1.433(11) .
C28B C40B 1.378(11) .
C28B H28B 0.9500 .
C29B C30B 1.410(10) .
C29B C40B 1.429(10) .
C30B C41B 1.432(10) .
C31B C41B 1.357(10) .
C31B H31B 0.9500 .
C32B C42B 1.390(11) .
C32B H32B 0.9500 .
C33B C42B 1.415(10) .
C33B C34B 1.439(10) .
C34B C43B 1.402(10) .
C35B C43B 1.394(10) .
C35B H35B 0.9500 .
C36B C44B 1.382(11) .
C36B H36B 0.9500 .
C37B C44B 1.414(10) .
C37B C38B 1.465(10) .
C38B C45B 1.400(11) .
C39B C45B 1.379(11) .
C39B H39B 0.9500 .
C40B H40B 0.9500 .
C41B H41B 0.9500 .
C42B H42B 0.9500 .
C43B H43B 0.9500 .
C44B H44B 0.9500 .
C45B H45B 0.9500 .
C1C C2C 1.388(12) .
C1C C6C 1.399(12) .
C1C C7C 1.545(10) .
C2C C3C 1.396(11) .
C2C H2C 0.9500 .
C3C C4C 1.383(11) .
C3C C8C 1.535(12) .
C4C C5C 1.368(12) .
C4C H4C 0.9500 .
C5C C6C 1.387(10) .
C5C C9C 1.569(12) .
C6C H6C 0.9500 .
C7C N1C 1.494(10) .
C7C H7C1 0.9900 .
C7C H7C2 0.9900 .
C8C N3C 1.462(10) .
C8C H8C1 0.9900 .
C8C H8C2 0.9900 .
C9C N2C 1.472(12) .
C9C H9C1 0.9900 .
C9C H9C2 0.9900 .
C10C C16C 1.398(13) .
C10C C17C 1.400(11) .
C10C H10C 0.9500 .
C11C C18C 1.377(10) .
C11C C19C 1.380(10) .
C11C H11C 0.9500 .
C12C C20C 1.380(10) .
C12C C21C 1.406(11) .
C12C H12C 0.9500 .
C13C C23C 1.387(10) .
C13C C22C 1.389(10) .
C13C H13C 0.9500 .
C14C C24C 1.397(10) .
C14C C25C 1.398(10) .
C14C H14C 0.9500 .
C15C C27C 1.399(14) .
C15C C26C 1.409(11) .
C15C H15C 0.9500 .
C16C C28C 1.400(14) .
C16C C27C 1.524(12) .
C17C N1C 1.385(10) .
C17C C29C 1.410(11) .
C18C N1C 1.413(9) .
C18C C30C 1.425(10) .
C19C C31C 1.423(10) .
C19C C20C 1.537(11) .
C20C C32C 1.399(11) .
C21C N3C 1.387(9) .
C21C C33C 1.410(11) .
C22C C34C 1.402(10) .
C22C N3C 1.407(9) .
C23C C35C 1.421(10) .
C23C C24C 1.517(10) .
C24C C36C 1.400(10) .
C25C C37C 1.394(11) .
C25C N2C 1.413(9) .
C26C N2C 1.401(12) .
C26C C38C 1.407(13) .
C27C C39C 1.383(16) .
C28C C40C 1.401(11) .
C28C H28C 0.9500 .
C29C C40C 1.394(11) .
C29C C30C 1.440(10) .
C30C C41C 1.387(10) .
C31C C41C 1.381(10) .
C31C H31C 0.9500 .
C32C C42C 1.411(11) .
C32C H32C 0.9500 .
C33C C42C 1.398(11) .
C33C C34C 1.427(10) .
C34C C43C 1.417(11) .
C35C C43C 1.363(10) .
C35C H35C 0.9500 .
C36C C44C 1.355(11) .
C36C H36C 0.9500 .
C37C C44C 1.399(11) .
C37C C38C 1.414(11) .
C38C C45C 1.416(14) .
C39C C45C 1.429(13) .
C39C H39C 0.9500 .
C40C H40C 0.9500 .
C41C H41C 0.9500 .
C42C H42C 0.9500 .
C43C H43C 0.9500 .
C44C H44C 0.9500 .
C45C H45C 0.9500 .
Cl1 C01B 1.822(19) .
Cl1 C01A 1.88(3) .
C01A C01A 1.508(19) 2_756
C01A H01A 0.9900 .
C01A H01B 0.9900 .
C01B C01B 1.41(3) 2_756
C01B H01C 0.9900 .
C01B H01D 0.9900 .
Cl2 C02A 1.781(15) .
Cl2 C02B 1.92(3) .
C02A C02A 1.54(3) 2_755
C02A H02A 0.9900 .
C02A H02B 0.9900 .
C02B C02B 1.23(5) 2_755
C02B H02C 0.9900 .
C02B H02D 0.9900 .
Cl3 C03 1.843(16) .
Cl4 C04 1.814(16) .
C03 C04 1.461(16) .
C03 H03A 0.9900 .
C03 H03B 0.9900 .
C04 H04A 0.9900 .
C04 H04B 0.9900 .

loop_
_geom_torsion_atom_site_label_1
_geom_torsion_atom_site_label_2
_geom_torsion_atom_site_label_3
_geom_torsion_atom_site_label_4
_geom_torsion
C6A C1A C2A C3A 3.2(9)
C7A C1A C2A C3A -176.8(6)
C1A C2A C3A C4A -3.2(9)
C1A C2A C3A C8A 174.7(6)
C2A C3A C4A C5A 3.1(9)
C8A C3A C4A C5A -174.8(6)
C3A C4A C5A C6A -2.9(10)
C3A C4A C5A C9A 175.5(6)
C2A C1A C6A C5A -3.0(10)
C7A C1A C6A C5A 177.0(6)
C4A C5A C6A C1A 2.8(10)
C9A C5A C6A C1A -175.5(6)
C17A N1A C7A C1A 75.3(8)
C18A N1A C7A C1A -77.1(8)
C6A C1A C7A N1A -90.8(8)
C2A C1A C7A N1A 89.2(8)
C21A N3A C8A C3A 78.2(8)
C22A N3A C8A C3A -78.6(8)
C4A C3A C8A N3A 91.0(8)
C2A C3A C8A N3A -86.9(8)
C26A N2A C9A C5A -77.4(9)
C25A N2A C9A C5A 79.7(8)
C6A C5A C9A N2A 87.5(8)
C4A C5A C9A N2A -90.7(8)
C17A C10A C16A C28A -16.7(10)
C17A C10A C16A C27A 138.7(7)
C18A N1A C17A C10A 153.1(7)
C7A N1A C17A C10A -3.4(10)
C18A N1A C17A C29A -12.9(7)
C7A N1A C17A C29A -169.5(6)
C16A C10A C17A N1A -156.2(7)
C16A C10A C17A C29A 8.5(10)
C19A C11A C18A C30A -6.5(10)
C19A C11A C18A N1A 156.7(6)
C17A N1A C18A C11A -151.3(7)
C7A N1A C18A C11A 5.3(10)
C17A N1A C18A C30A 13.7(7)
C7A N1A C18A C30A 170.3(6)
C18A C11A C19A C31A 18.3(9)
C18A C11A C19A C20A -134.6(7)
C21A C12A C20A C32A -19.3(9)
C21A C12A C20A C19A 135.7(7)
C11A C19A C20A C12A -1.6(10)
C31A C19A C20A C12A -153.8(7)
C11A C19A C20A C32A 152.5(7)
C31A C19A C20A C32A 0.2(10)
C20A C12A C21A N3A -155.0(6)
C20A C12A C21A C33A 8.0(10)
C22A N3A C21A C12A 153.0(6)
C8A N3A C21A C12A -7.4(10)
C22A N3A C21A C33A -11.4(7)
C8A N3A C21A C33A -171.8(6)
C23A C13A C22A C34A -7.7(9)
C23A C13A C22A N3A 154.6(6)
C21A N3A C22A C34A 10.0(7)
C8A N3A C22A C34A 170.6(6)
C21A N3A C22A C13A -153.9(6)
C8A N3A C22A C13A 6.6(10)
C22A C13A C23A C35A 16.4(9)
C22A C13A C23A C24A -139.3(6)
C25A C14A C24A C36A -18.5(9)
C25A C14A C24A C23A 136.0(7)
C13A C23A C24A C14A 4.5(9)
C35A C23A C24A C14A -151.3(7)
C13A C23A C24A C36A 158.9(6)
C35A C23A C24A C36A 3.1(9)
C24A C14A C25A C37A 6.1(10)
C24A C14A C25A N2A -154.6(6)
C26A N2A C25A C14A 150.0(7)
C9A N2A C25A C14A -10.9(10)
C26A N2A C25A C37A -12.7(7)
C9A N2A C25A C37A -173.5(5)
C25A N2A C26A C15A -150.3(7)
C9A N2A C26A C15A 9.9(10)
C25A N2A C26A C38A 13.4(7)
C9A N2A C26A C38A 173.6(6)
C27A C15A C26A N2A 154.7(6)
C27A C15A C26A C38A -7.4(9)
C26A C15A C27A C39A 20.0(9)
C26A C15A C27A C16A -136.8(7)
C10A C16A C27A C15A -3.5(10)
C28A C16A C27A C15A 152.1(7)
C10A C16A C27A C39A -160.0(7)
C28A C16A C27A C39A -4.4(10)
C10A C16A C28A C40A 11.6(11)
C27A C16A C28A C40A -143.9(7)
N1A C17A C29A C40A 172.5(6)
C10A C17A C29A C40A 5.3(10)
N1A C17A C29A C30A 7.4(7)
C10A C17A C29A C30A -159.9(6)
C11A C18A C30A C41A -10.9(10)
N1A C18A C30A C41A -176.8(6)
C11A C18A C30A C29A 156.7(6)
N1A C18A C30A C29A -9.2(7)
C17A C29A C30A C41A 165.8(8)
C40A C29A C30A C41A 3.3(13)
C17A C29A C30A C18A 1.3(7)
C40A C29A C30A C18A -161.2(7)
C11A C19A C31A C41A -13.8(10)
C20A C19A C31A C41A 139.1(7)
C12A C20A C32A C42A 15.9(10)
C19A C20A C32A C42A -138.9(7)
C12A C21A C33A C42A 8.1(10)
N3A C21A C33A C42A 173.7(6)
C12A C21A C33A C34A -157.1(6)
N3A C21A C33A C34A 8.6(7)
C13A C22A C34A C43A -5.2(10)
N3A C22A C34A C43A -170.0(6)
C13A C22A C34A C33A 160.1(6)
N3A C22A C34A C33A -4.8(7)
C42A C33A C34A C43A -2.1(13)
C21A C33A C34A C43A 160.5(7)
C42A C33A C34A C22A -164.8(7)
C21A C33A C34A C22A -2.2(7)
C13A C23A C35A C43A -13.0(10)
C24A C23A C35A C43A 142.6(7)
C14A C24A C36A C44A 15.4(10)
C23A C24A C36A C44A -138.8(7)
C14A C25A C37A C44A 10.0(9)
N2A C25A C37A C44A 173.9(5)
C14A C25A C37A C38A -156.7(6)
N2A C25A C37A C38A 7.2(7)
N2A C26A C38A C45A -173.9(6)
C15A C26A C38A C45A -9.1(9)
N2A C26A C38A C37A -8.9(7)
C15A C26A C38A C37A 155.9(6)
C44A C37A C38A C45A -1.8(13)
C25A C37A C38A C45A 162.4(7)
C44A C37A C38A C26A -163.2(7)
C25A C37A C38A C26A 0.9(7)
C15A C27A C39A C45A -16.7(10)
C16A C27A C39A C45A 139.6(7)
C16A C28A C40A C29A 2.3(11)
C17A C29A C40A C28A -10.6(10)
C30A C29A C40A C28A 150.2(8)
C18A C30A C41A C31A 15.4(10)
C29A C30A C41A C31A -147.9(8)
C19A C31A C41A C30A -3.2(11)
C21A C33A C42A C32A -11.5(10)
C34A C33A C42A C32A 149.1(8)
C20A C32A C42A C33A -0.7(11)
C22A C34A C43A C35A 8.9(10)
C33A C34A C43A C35A -151.9(8)
C23A C35A C43A C34A 0.1(10)
C24A C36A C44A C37A 0.7(10)
C25A C37A C44A C36A -13.2(9)
C38A C37A C44A C36A 149.5(7)
C26A C38A C45A C39A 12.5(10)
C37A C38A C45A C39A -147.2(8)
C27A C39A C45A C38A 0.1(11)
C6B C1B C2B C3B 3.5(9)
C7B C1B C2B C3B -175.3(6)
C1B C2B C3B C4B -2.6(10)
C1B C2B C3B C8B 174.5(6)
C2B C3B C4B C5B 2.6(9)
C8B C3B C4B C5B -174.5(6)
C3B C4B C5B C6B -3.5(9)
C3B C4B C5B C9B 178.2(6)
C2B C1B C6B C5B -4.4(9)
C7B C1B C6B C5B 174.4(6)
C4B C5B C6B C1B 4.4(9)
C9B C5B C6B C1B -177.3(6)
C17B N1B C7B C1B 78.8(8)
C18B N1B C7B C1B -78.7(8)
C6B C1B C7B N1B -88.9(7)
C2B C1B C7B N1B 89.8(8)
C22B N2B C8B C3B -79.5(8)
C21B N2B C8B C3B 78.6(8)
C2B C3B C8B N2B -90.2(8)
C4B C3B C8B N2B 86.8(8)
C25B N3B C9B C5B 77.3(8)
C26B N3B C9B C5B -75.7(8)
C4B C5B C9B N3B -90.0(8)
C6B C5B C9B N3B 91.8(7)
C17B C10B C16B C28B -18.1(9)
C17B C10B C16B C27B 137.0(7)
C18B N1B C17B C10B 150.2(6)
C7B N1B C17B C10B -10.8(10)
C18B N1B C17B C29B -12.5(7)
C7B N1B C17B C29B -173.5(5)
C16B C10B C17B N1B -152.9(7)
C16B C10B C17B C29B 7.9(10)
C19B C11B C18B N1B 154.0(6)
C19B C11B C18B C30B -6.4(9)
C17B N1B C18B C11B -150.0(6)
C7B N1B C18B C11B 10.9(10)
C17B N1B C18B C30B 12.6(7)
C7B N1B C18B C30B 173.5(5)
C18B C11B C19B C31B 17.2(9)
C18B C11B C19B C20B -136.9(6)
C21B C12B C20B C32B -17.8(9)
C21B C12B C20B C19B 139.3(6)
C11B C19B C20B C12B -3.0(9)
C31B C19B C20B C12B -156.0(6)
C11B C19B C20B C32B 153.7(6)
C31B C19B C20B C32B 0.7(9)
C20B C12B C21B C33B 7.8(9)
C20B C12B C21B N2B -154.3(6)
C22B N2B C21B C33B -12.1(7)
C8B N2B C21B C33B -173.4(6)
C22B N2B C21B C12B 152.1(6)
C8B N2B C21B C12B -9.3(10)
C23B C13B C22B N2B 153.4(7)
C23B C13B C22B C34B -8.4(9)
C21B N2B C22B C13B -151.5(7)
C8B N2B C22B C13B 9.8(11)
C21B N2B C22B C34B 11.9(7)
C8B N2B C22B C34B 173.2(6)
C22B C13B C23B C35B 18.5(9)
C22B C13B C23B C24B -137.2(6)
C25B C14B C24B C36B -17.8(9)
C25B C14B C24B C23B 136.8(7)
C13B C23B C24B C36B 155.5(6)
C35B C23B C24B C36B 0.3(9)
C13B C23B C24B C14B 1.9(9)
C35B C23B C24B C14B -153.3(6)
C24B C14B C25B N3B -155.1(6)
C24B C14B C25B C37B 6.2(9)
C26B N3B C25B C14B 149.7(6)
C9B N3B C25B C14B -7.3(10)
C26B N3B C25B C37B -13.4(7)
C9B N3B C25B C37B -170.3(5)
C27B C15B C26B N3B 155.1(6)
C27B C15B C26B C38B -9.2(9)
C25B N3B C26B C15B -152.4(6)
C9B N3B C26B C15B 4.8(10)
C25B N3B C26B C38B 13.5(7)
C9B N3B C26B C38B 170.7(5)
C26B C15B C27B C39B 18.3(9)
C26B C15B C27B C16B -139.2(6)
C10B C16B C27B C15B 1.8(9)
C28B C16B C27B C15B 156.3(6)
C10B C16B C27B C39B -155.0(6)
C28B C16B C27B C39B -0.5(9)
C10B C16B C28B C40B 12.8(10)
C27B C16B C28B C40B -142.3(7)
N1B C17B C29B C30B 7.6(7)
C10B C17B C29B C30B -156.5(6)
N1B C17B C29B C40B 172.3(6)
C10B C17B C29B C40B 8.2(9)
C17B C29B C30B C18B 0.3(7)
C40B C29B C30B C18B -161.0(7)
C17B C29B C30B C41B 160.8(7)
C40B C29B C30B C41B -0.6(14)
C11B C18B C30B C29B 155.5(6)
N1B C18B C30B C29B -8.0(7)
C11B C18B C30B C41B -9.0(10)
N1B C18B C30B C41B -172.5(6)
C11B C19B C31B C41B -13.4(10)
C20B C19B C31B C41B 139.9(7)
C12B C20B C32B C42B 13.3(10)
C19B C20B C32B C42B -143.7(7)
C12B C21B C33B C42B 7.4(9)
N2B C21B C33B C42B 172.2(6)
C12B C21B C33B C34B -157.3(6)
N2B C21B C33B C34B 7.6(7)
C13B C22B C34B C43B -6.7(10)
N2B C22B C34B C43B -171.8(6)
C13B C22B C34B C33B 157.9(6)
N2B C22B C34B C33B -7.3(7)
C21B C33B C34B C43B 161.1(7)
C42B C33B C34B C43B -0.3(13)
C21B C33B C34B C22B -0.2(7)
C42B C33B C34B C22B -161.6(7)
C13B C23B C35B C43B -14.2(10)
C24B C23B C35B C43B 141.6(7)
C14B C24B C36B C44B 15.8(10)
C23B C24B C36B C44B -137.9(7)
C14B C25B C37B C44B 8.2(10)
N3B C25B C37B C44B 172.4(6)
C14B C25B C37B C38B -155.8(6)
N3B C25B C37B C38B 8.3(7)
C15B C26B C38B C45B -5.3(10)
N3B C26B C38B C45B -172.1(6)
C15B C26B C38B C37B 158.4(6)
N3B C26B C38B C37B -8.4(7)
C25B C37B C38B C45B 160.3(8)
C44B C37B C38B C45B -1.0(13)
C25B C37B C38B C26B 0.1(7)
C44B C37B C38B C26B -161.3(7)
C15B C27B C39B C45B -13.8(10)
C16B C27B C39B C45B 143.2(7)
C16B C28B C40B C29B 3.1(11)
C30B C29B C40B C28B 146.4(8)
C17B C29B C40B C28B -13.5(10)
C19B C31B C41B C30B -2.0(11)
C29B C30B C41B C31B -146.1(8)
C18B C30B C41B C31B 13.0(10)
C20B C32B C42B C33B 1.9(10)
C21B C33B C42B C32B -12.1(10)
C34B C33B C42B C32B 147.9(7)
C23B C35B C43B C34B -0.4(10)
C22B C34B C43B C35B 10.9(10)
C33B C34B C43B C35B -148.5(7)
C24B C36B C44B C37B -1.8(11)
C25B C37B C44B C36B -10.4(10)
C38B C37B C44B C36B 149.1(7)
C27B C39B C45B C38B -0.4(11)
C26B C38B C45B C39B 10.0(10)
C37B C38B C45B C39B -148.2(8)
C6C C1C C2C C3C 4.2(10)
C7C C1C C2C C3C -177.3(6)
C1C C2C C3C C4C -3.3(10)
C1C C2C C3C C8C 175.0(6)
C2C C3C C4C C5C 2.7(10)
C8C C3C C4C C5C -175.6(6)
C3C C4C C5C C6C -2.9(11)
C3C C4C C5C C9C 175.6(7)
C4C C5C C6C C1C 3.7(11)
C9C C5C C6C C1C -174.8(7)
C2C C1C C6C C5C -4.3(10)
C7C C1C C6C C5C 177.2(6)
C2C C1C C7C N1C 90.6(9)
C6C C1C C7C N1C -90.9(9)
C4C C3C C8C N3C 88.1(8)
C2C C3C C8C N3C -90.1(8)
C4C C5C C9C N2C -89.1(9)
C6C C5C C9C N2C 89.3(9)
C17C C10C C16C C28C -19.2(10)
C17C C10C C16C C27C 138.3(7)
C16C C10C C17C N1C -153.7(7)
C16C C10C C17C C29C 8.3(10)
C19C C11C C18C N1C 152.3(7)
C19C C11C C18C C30C -6.9(10)
C18C C11C C19C C31C 16.7(9)
C18C C11C C19C C20C -136.7(7)
C21C C12C C20C C32C -18.2(9)
C21C C12C C20C C19C 137.5(7)
C11C C19C C20C C12C -1.0(9)
C31C C19C C20C C12C -154.5(6)
C11C C19C C20C C32C 154.7(6)
C31C C19C C20C C32C 1.2(9)
C20C C12C C21C N3C -153.9(7)
C20C C12C C21C C33C 6.6(10)
C23C C13C C22C C34C -7.1(10)
C23C C13C C22C N3C 154.3(7)
C22C C13C C23C C35C 18.8(9)
C22C C13C C23C C24C -135.8(6)
C25C C14C C24C C36C -17.9(9)
C25C C14C C24C C23C 137.6(6)
C13C C23C C24C C14C -1.6(9)
C35C C23C C24C C14C -155.9(6)
C13C C23C C24C C36C 153.6(6)
C35C C23C C24C C36C -0.7(9)
C24C C14C C25C C37C 8.0(10)
C24C C14C C25C N2C -152.8(6)
C27C C15C C26C N2C 154.4(7)
C27C C15C C26C C38C -5.8(11)
C26C C15C C27C C39C 17.2(11)
C26C C15C C27C C16C -139.0(8)
C10C C16C C27C C39C -156.6(8)
C28C C16C C27C C39C 0.4(11)
C10C C16C C27C C15C -0.5(11)
C28C C16C C27C C15C 156.5(8)
C10C C16C C28C C40C 15.4(12)
C27C C16C C28C C40C -141.6(8)
N1C C17C C29C C40C 172.0(6)
C10C C17C C29C C40C 7.2(10)
N1C C17C C29C C30C 8.7(8)
C10C C17C C29C C30C -156.1(6)
C11C C18C C30C C41C -8.4(9)
N1C C18C C30C C41C -171.4(6)
C11C C18C C30C C29C 157.0(6)
N1C C18C C30C C29C -6.0(7)
C40C C29C C30C C41C 0.5(13)
C17C C29C C30C C41C 160.7(7)
C40C C29C C30C C18C -161.7(7)
C17C C29C C30C C18C -1.5(7)
C11C C19C C31C C41C -11.6(10)
C20C C19C C31C C41C 142.1(7)
C12C C20C C32C C42C 14.8(10)
C19C C20C C32C C42C -140.8(7)
N3C C21C C33C C42C 172.3(6)
C12C C21C C33C C42C 8.7(10)
N3C C21C C33C C34C 6.3(7)
C12C C21C C33C C34C -157.2(6)
C13C C22C C34C C43C -9.3(9)
N3C C22C C34C C43C -174.0(6)
C13C C22C C34C C33C 158.1(6)
N3C C22C C34C C33C -6.6(7)
C42C C33C C34C C22C -162.7(7)
C21C C33C C34C C22C 0.2(7)
C42C C33C C34C C43C 2.2(13)
C21C C33C C34C C43C 165.1(7)
C13C C23C C35C C43C -14.8(10)
C24C C23C C35C C43C 140.0(7)
C14C C24C C36C C44C 14.0(10)
C23C C24C C36C C44C -141.2(7)
C14C C25C C37C C44C 6.6(10)
N2C C25C C37C C44C 170.3(6)
C14C C25C C37C C38C -156.5(6)
N2C C25C C37C C38C 7.2(8)
N2C C26C C38C C37C -6.9(8)
C15C C26C C38C C37C 156.2(7)
N2C C26C C38C C45C -172.6(6)
C15C C26C C38C C45C -9.4(11)
C25C C37C C38C C26C -0.2(8)
C44C C37C C38C C26C -159.8(8)
C25C C37C C38C C45C 162.0(8)
C44C C37C C38C C45C 2.4(14)
C15C C27C C39C C45C -13.6(13)
C16C C27C C39C C45C 142.4(9)
C17C C29C C40C C28C -11.2(11)
C30C C29C C40C C28C 147.1(8)
C16C C28C C40C C29C 0.1(12)
C19C C31C C41C C30C -3.6(10)
C18C C30C C41C C31C 13.4(10)
C29C C30C C41C C31C -147.3(8)
C21C C33C C42C C32C -12.2(10)
C34C C33C C42C C32C 149.1(8)
C20C C32C C42C C33C 0.6(11)
C23C C35C C43C C34C -1.5(11)
C22C C34C C43C C35C 13.5(10)
C33C C34C C43C C35C -150.2(7)
C24C C36C C44C C37C 0.9(11)
C25C C37C C44C C36C -11.1(10)
C38C C37C C44C C36C 146.9(8)
C26C C38C C45C C39C 13.0(12)
C37C C38C C45C C39C -147.9(9)
C27C C39C C45C C38C -1.9(14)
C10C C17C N1C C18C 151.2(7)
C29C C17C N1C C18C -12.6(7)
C10C C17C N1C C7C -9.5(11)
C29C C17C N1C C7C -173.3(6)
C11C C18C N1C C17C -149.8(7)
C30C C18C N1C C17C 11.5(7)
C11C C18C N1C C7C 11.3(10)
C30C C18C N1C C7C 172.5(6)
C1C C7C N1C C17C 78.2(10)
C1C C7C N1C C18C -79.5(9)
C38C C26C N2C C25C 11.1(7)
C15C C26C N2C C25C -151.3(7)
C38C C26C N2C C9C 171.4(6)
C15C C26C N2C C9C 8.9(11)
C37C C25C N2C C26C -11.3(7)
C14C C25C N2C C26C 151.6(7)
C37C C25C N2C C9C -171.8(6)
C14C C25C N2C C9C -8.9(10)
C5C C9C N2C C26C -77.3(9)
C5C C9C N2C C25C 79.4(9)
C12C C21C N3C C22C 151.9(6)
C33C C21C N3C C22C -10.4(7)
C12C C21C N3C C8C -8.9(11)
C33C C21C N3C C8C -171.1(6)
C13C C22C N3C C21C -152.9(7)
C34C C22C N3C C21C 10.4(7)
C13C C22C N3C C8C 7.9(11)
C34C C22C N3C C8C 171.2(6)
C3C C8C N3C C21C 79.6(9)
C3C C8C N3C C22C -77.8(9)
